data_4343503
loop_
_publ_author_name
'Clouston, Laura J.'
'Bernales, Varinia'
'Carlson, Rebecca K.'
'Gagliardi, Laura'
'Lu, Connie C.'

_publ_section_title
;
 Bimetallic Cobalt-Dinitrogen Complexes: Impact of the Supporting Metal on
 N2 Activation.
;
_journal_issue 19
_journal_name_full 'Inorganic chemistry'
_journal_page_first 9263
_journal_page_last 9270
_journal_paper_doi 10.1021/acs.inorgchem.5b00983
_journal_volume 54
_journal_year 2015
_chemical_absolute_configuration unk
_chemical_formula_moiety '2(C39 H60 N6 P3 Co Cr), 2(C18 H36 K N2 O6)'
_chemical_formula_sum 'C114 H192 Co2 Cr2 K2 N16 O12 P6'
_chemical_formula_weight 2464.70
_chemical_name_systematic
;
 ?
;
_space_group_crystal_system monoclinic
_space_group_IT_number 4
_space_group_name_Hall 'P 2yb'
_space_group_name_H-M_alt 'P 1 21 1'
_symmetry_space_group_name_Hall 'P 2yb'
_symmetry_space_group_name_H-M 'P 1 21 1'
_atom_sites_solution_hydrogens geom
_audit_creation_method SHELXL-2013
_cell_angle_alpha 90
_cell_angle_beta 95.0420(10)
_cell_angle_gamma 90
_cell_formula_units_Z 2
_cell_length_a 11.2453(3)
_cell_length_b 31.9918(7)
_cell_length_c 18.9780(4)
_cell_measurement_reflns_used 9850
_cell_measurement_temperature 173(2)
_cell_measurement_theta_max 74.43
_cell_measurement_theta_min 2.34
_cell_volume 6801.1(3)
_computing_cell_refinement 'SAINT, Bruker'
_computing_data_collection 'APEX II, Bruker'
_computing_data_reduction 'SAINT, Bruker'
_computing_structure_refinement 'SHELXL-2013 (Sheldrick, 2013)'
_computing_structure_solution 'SHELXS-97 (Sheldrick, 2008)'
_diffrn_ambient_temperature 173(2)
_diffrn_measured_fraction_theta_full 1.000
_diffrn_measured_fraction_theta_max 0.994
_diffrn_measurement_device_type 'Bruker D8 Photon 100 CMOS'
_diffrn_measurement_method '\f and \w scans'
_diffrn_radiation_type CuK\a
_diffrn_radiation_wavelength 1.54178
_diffrn_reflns_av_R_equivalents 0.0466
_diffrn_reflns_av_unetI/netI 0.0509
_diffrn_reflns_Laue_measured_fraction_full 1.000
_diffrn_reflns_Laue_measured_fraction_max 0.994
_diffrn_reflns_limit_h_max 14
_diffrn_reflns_limit_h_min -14
_diffrn_reflns_limit_k_max 38
_diffrn_reflns_limit_k_min -39
_diffrn_reflns_limit_l_max 23
_diffrn_reflns_limit_l_min -23
_diffrn_reflns_number 106848
_diffrn_reflns_point_group_measured_fraction_full 1.000
_diffrn_reflns_point_group_measured_fraction_max 0.994
_diffrn_reflns_theta_full 67.679
_diffrn_reflns_theta_max 74.662
_diffrn_reflns_theta_min 2.337
_diffrn_source 'micro-focus sealed tube'
_exptl_absorpt_coefficient_mu 4.831
_exptl_absorpt_correction_T_max 0.7538
_exptl_absorpt_correction_T_min 0.5076
_exptl_absorpt_correction_type multi-scan
_exptl_absorpt_process_details 'SADABS, R. Blessing, 1995'
_exptl_crystal_colour brown
_exptl_crystal_density_diffrn 1.204
_exptl_crystal_description needle
_exptl_crystal_F_000 2628
_exptl_crystal_size_max 0.15
_exptl_crystal_size_mid 0.12
_exptl_crystal_size_min 0.10
_platon_squeeze_details
;
Two molecules of pentane were removed from the asymmetric unit, consistent with the SQUEEZE results.
;
_refine_diff_density_max 0.667
_refine_diff_density_min -0.326
_refine_diff_density_rms 0.059
_refine_ls_abs_structure_details
;
 Refined as an inversion twin.
;
_refine_ls_abs_structure_Flack 0.458(3)
_refine_ls_extinction_method none
_refine_ls_goodness_of_fit_ref 1.065
_refine_ls_hydrogen_treatment constr
_refine_ls_matrix_type full
_refine_ls_number_parameters 1428
_refine_ls_number_reflns 27151
_refine_ls_number_restraints 8
_refine_ls_restrained_S_all 1.065
_refine_ls_R_factor_all 0.0558
_refine_ls_R_factor_gt 0.0470
_refine_ls_shift/su_max 0.001
_refine_ls_shift/su_mean 0.000
_refine_ls_structure_factor_coef Fsqd
_refine_ls_weighting_details
;
 w=1/[\s^2^(Fo^2^)+(0.0692P)^2^]
 where P=(Fo^2^+2Fc^2^)/3
;
_refine_ls_weighting_scheme calc
_refine_ls_wR_factor_gt 0.1130
_refine_ls_wR_factor_ref 0.1177
_reflns_Friedel_coverage 0.963
_reflns_Friedel_fraction_full 1.000
_reflns_Friedel_fraction_max 0.994
_reflns_number_gt 23744
_reflns_number_total 27151
_reflns_threshold_expression 'I > 2\s(I)'
_cod_data_source_file ic5b00983_si_001.cif
_cod_data_source_block 13111sqz_compound_3
_cod_depositor_comments 'Adding full bibliography for 4343501--4343503.cif.'
_cod_original_formula_sum 'C114 H192 Co2 Cr2 K2 N16 O12 P6 '
_cod_database_code 4343503
_shelx_space_group_comment
;
The symmetry employed for this shelxl refinement is uniquely defined
by the following loop, which should always be used as a source of
symmetry information in preference to the above space-group names.
They are only intended as comments.
;
_shelxl_version_number 2013-2

loop_
_space_group_symop_operation_xyz
'x, y, z'
'-x, y+1/2, -z'

loop_
_atom_site_label
_atom_site_type_symbol
_atom_site_fract_x
_atom_site_fract_y
_atom_site_fract_z
_atom_site_U_iso_or_equiv
_atom_site_adp_type
_atom_site_occupancy
_atom_site_site_symmetry_order
_atom_site_calc_flag
_atom_site_refinement_flags_posn
_atom_site_refinement_flags_adp
_atom_site_refinement_flags_occupancy
_atom_site_disorder_assembly
_atom_site_disorder_group
Cr1A Cr 0.29288(6) 0.18458(2) 0.43800(4) 0.02128(16) Uani 1 1 d . . . . .
Co1A Co 0.25001(7) 0.10669(2) 0.46093(4) 0.02319(17) Uani 1 1 d . . . . .
P1A P 0.07532(11) 0.13103(4) 0.48362(7) 0.0299(3) Uani 1 1 d . . . . .
P2A P 0.28551(12) 0.10038(4) 0.34945(6) 0.0279(3) Uani 1 1 d . . . . .
P3A P 0.39787(11) 0.11748(4) 0.54205(6) 0.0228(2) Uani 1 1 d . . . . .
N1A N 0.1635(4) 0.20855(13) 0.4891(2) 0.0278(9) Uani 1 1 d . . . . .
N2A N 0.3106(4) 0.18456(15) 0.3351(2) 0.0328(10) Uani 1 1 d . . . . .
N3A N 0.4528(4) 0.18997(14) 0.4862(2) 0.0288(9) Uani 1 1 d . . . . .
N4A N 0.3277(3) 0.25128(13) 0.4199(2) 0.0241(8) Uani 1 1 d . . . . .
N5A N 0.2292(4) 0.05228(15) 0.4785(2) 0.0316(10) Uani 1 1 d . . . . .
N6A N 0.2184(5) 0.01763(16) 0.4891(3) 0.0420(12) Uani 1 1 d . . . . .
C1A C 0.2632(4) 0.27371(16) 0.4730(2) 0.0244(10) Uani 1 1 d . . . . .
C2A C 0.2871(5) 0.31479(16) 0.4918(3) 0.0296(11) Uani 1 1 d . . . . .
H2AA H 0.3464 0.3299 0.4697 0.036 Uiso 1 1 calc R U . . .
C3A C 0.2245(5) 0.33421(17) 0.5432(3) 0.0357(12) Uani 1 1 d . . . . .
H3AA H 0.2420 0.3623 0.5566 0.043 Uiso 1 1 calc R U . . .
C4A C 0.1378(5) 0.31246(18) 0.5742(3) 0.0368(13) Uani 1 1 d . . . . .
H4AA H 0.0941 0.3258 0.6085 0.044 Uiso 1 1 calc R U . . .
C5A C 0.1133(5) 0.27117(18) 0.5558(3) 0.0348(12) Uani 1 1 d . . . . .
H5AA H 0.0520 0.2569 0.5775 0.042 Uiso 1 1 calc R U . . .
C6A C 0.1761(4) 0.24986(16) 0.5063(3) 0.0272(10) Uani 1 1 d . . . . .
C7A C 0.0766(4) 0.18394(17) 0.5237(3) 0.0332(12) Uani 1 1 d . . . . .
H7AA H -0.0035 0.1969 0.5162 0.040 Uiso 1 1 calc R U . . .
H7AB H 0.0994 0.1823 0.5752 0.040 Uiso 1 1 calc R U . . .
C8A C -0.0452(5) 0.1370(2) 0.4100(4) 0.0485(16) Uani 1 1 d . . . . .
H8AA H -0.0525 0.1096 0.3848 0.058 Uiso 1 1 calc R U . . .
C9A C -0.0055(7) 0.1695(2) 0.3565(4) 0.0570(18) Uani 1 1 d . . . . .
H9AA H -0.0620 0.1695 0.3142 0.086 Uiso 1 1 calc R U . . .
H9AB H 0.0744 0.1624 0.3434 0.086 Uiso 1 1 calc R U . . .
H9AC H -0.0037 0.1974 0.3781 0.086 Uiso 1 1 calc R U . . .
C10A C -0.1681(7) 0.1487(3) 0.4286(6) 0.085(3) Uani 1 1 d . . . . .
H10A H -0.2226 0.1498 0.3854 0.127 Uiso 1 1 calc R U . . .
H10B H -0.1654 0.1762 0.4515 0.127 Uiso 1 1 calc R U . . .
H10C H -0.1965 0.1278 0.4609 0.127 Uiso 1 1 calc R U . . .
C11A C 0.0035(6) 0.0978(2) 0.5508(3) 0.0460(15) Uani 1 1 d . . . . .
H11A H 0.0718 0.0861 0.5820 0.055 Uiso 1 1 calc R U . . .
C12A C -0.0592(6) 0.0595(2) 0.5156(5) 0.064(2) Uani 1 1 d . . . . .
H12A H -0.0846 0.0407 0.5522 0.096 Uiso 1 1 calc R U . . .
H12B H -0.0039 0.0448 0.4872 0.096 Uiso 1 1 calc R U . . .
H12C H -0.1292 0.0687 0.4851 0.096 Uiso 1 1 calc R U . . .
C13A C -0.0737(7) 0.1203(3) 0.6008(4) 0.069(2) Uani 1 1 d . . . . .
H13A H -0.1008 0.1002 0.6350 0.103 Uiso 1 1 calc R U . . .
H13B H -0.1431 0.1326 0.5735 0.103 Uiso 1 1 calc R U . . .
H13C H -0.0270 0.1424 0.6259 0.103 Uiso 1 1 calc R U . . .
C14A C 0.2851(4) 0.25840(17) 0.3452(3) 0.0267(10) Uani 1 1 d . . . . .
C15A C 0.2498(4) 0.29666(17) 0.3176(3) 0.0296(11) Uani 1 1 d . . . . .
H15A H 0.2452 0.3199 0.3483 0.036 Uiso 1 1 calc R U . . .
C16A C 0.2208(5) 0.30166(19) 0.2454(3) 0.0341(12) Uani 1 1 d . . . . .
H16A H 0.1952 0.3280 0.2264 0.041 Uiso 1 1 calc R U . . .
C17A C 0.2304(5) 0.26708(19) 0.2014(3) 0.0345(13) Uani 1 1 d . . . . .
H17A H 0.2152 0.2703 0.1517 0.041 Uiso 1 1 calc R U . . .
C18A C 0.2615(5) 0.22820(18) 0.2291(3) 0.0338(12) Uani 1 1 d . . . . .
H18A H 0.2655 0.2051 0.1980 0.041 Uiso 1 1 calc R U . . .
C19A C 0.2872(4) 0.22212(17) 0.3018(3) 0.0281(11) Uani 1 1 d . . . . .
C20A C 0.2925(6) 0.14729(18) 0.2922(3) 0.0384(13) Uani 1 1 d . . . . .
H20A H 0.3589 0.1442 0.2616 0.046 Uiso 1 1 calc R U . . .
H20B H 0.2172 0.1499 0.2613 0.046 Uiso 1 1 calc R U . . .
C21A C 0.4250(6) 0.0735(2) 0.3262(3) 0.0444(15) Uani 1 1 d . . . . .
H21A H 0.4227 0.0718 0.2735 0.053 Uiso 1 1 calc R U . . .
C22A C 0.4314(7) 0.0288(2) 0.3556(3) 0.064(2) Uani 1 1 d . . . . .
H22A H 0.5122 0.0177 0.3530 0.096 Uiso 1 1 calc R U . . .
H22B H 0.3740 0.0111 0.3275 0.096 Uiso 1 1 calc R U . . .
H22C H 0.4122 0.0290 0.4050 0.096 Uiso 1 1 calc R U . . .
C23A C 0.5330(6) 0.0982(3) 0.3525(4) 0.071(3) Uani 1 1 d . . . . .
H23A H 0.6033 0.0870 0.3319 0.107 Uiso 1 1 calc R U . . .
H23B H 0.5447 0.0963 0.4041 0.107 Uiso 1 1 calc R U . . .
H23C H 0.5217 0.1275 0.3385 0.107 Uiso 1 1 calc R U . . .
C24A C 0.1651(7) 0.0728(3) 0.2908(3) 0.060(2) Uani 1 1 d . . . . .
H24A H 0.1014 0.0947 0.2853 0.073 Uiso 1 1 calc R U . . .
C25A C 0.1924(7) 0.0659(2) 0.2146(3) 0.0530(17) Uani 1 1 d . . . . .
H25A H 0.1185 0.0591 0.1856 0.079 Uiso 1 1 calc R U . . .
H25B H 0.2492 0.0428 0.2125 0.079 Uiso 1 1 calc R U . . .
H25C H 0.2271 0.0914 0.1964 0.079 Uiso 1 1 calc R U . . .
C26A C 0.1028(8) 0.0385(3) 0.3205(4) 0.079(3) Uani 1 1 d . . . . .
H26A H 0.0298 0.0324 0.2901 0.119 Uiso 1 1 calc R U . . .
H26B H 0.0820 0.0461 0.3679 0.119 Uiso 1 1 calc R U . . .
H26C H 0.1543 0.0137 0.3235 0.119 Uiso 1 1 calc R U . . .
C27A C 0.4578(4) 0.25632(16) 0.4311(2) 0.0247(10) Uani 1 1 d . . . . .
C28A C 0.5190(4) 0.28910(16) 0.4045(3) 0.0276(11) Uani 1 1 d . . . . .
H28A H 0.4769 0.3097 0.3762 0.033 Uiso 1 1 calc R U . . .
C29A C 0.6433(5) 0.29240(17) 0.4189(3) 0.0314(12) Uani 1 1 d . . . . .
H29A H 0.6857 0.3151 0.4006 0.038 Uiso 1 1 calc R U . . .
C30A C 0.7024(5) 0.26219(18) 0.4600(3) 0.0321(12) Uani 1 1 d . . . . .
H30A H 0.7861 0.2648 0.4714 0.038 Uiso 1 1 calc R U . . .
C31A C 0.6429(4) 0.22811(17) 0.4852(3) 0.0293(11) Uani 1 1 d . . . . .
H31A H 0.6862 0.2077 0.5133 0.035 Uiso 1 1 calc R U . . .
C32A C 0.5182(4) 0.22331(16) 0.4693(2) 0.0262(10) Uani 1 1 d . . . . .
C33A C 0.5156(4) 0.15498(16) 0.5198(3) 0.0266(10) Uani 1 1 d . . . . .
H33A H 0.5641 0.1641 0.5632 0.032 Uiso 1 1 calc R U . . .
H33B H 0.5690 0.1419 0.4874 0.032 Uiso 1 1 calc R U . . .
C34A C 0.4930(4) 0.06986(16) 0.5615(3) 0.0277(11) Uani 1 1 d . . . . .
H34A H 0.4892 0.0536 0.5163 0.033 Uiso 1 1 calc R U . . .
C35A C 0.4451(5) 0.04042(18) 0.6165(3) 0.0375(13) Uani 1 1 d . . . . .
H35A H 0.4943 0.0151 0.6208 0.056 Uiso 1 1 calc R U . . .
H35B H 0.3624 0.0328 0.6013 0.056 Uiso 1 1 calc R U . . .
H35C H 0.4480 0.0546 0.6624 0.056 Uiso 1 1 calc R U . . .
C36A C 0.6254(5) 0.0769(2) 0.5829(3) 0.0393(13) Uani 1 1 d . . . . .
H36A H 0.6643 0.0500 0.5939 0.059 Uiso 1 1 calc R U . . .
H36B H 0.6344 0.0950 0.6247 0.059 Uiso 1 1 calc R U . . .
H36C H 0.6624 0.0903 0.5439 0.059 Uiso 1 1 calc R U . . .
C37A C 0.3803(4) 0.13632(18) 0.6352(2) 0.0297(11) Uani 1 1 d . . . . .
H37A H 0.4532 0.1273 0.6653 0.036 Uiso 1 1 calc R U . . .
C38A C 0.2735(5) 0.1173(2) 0.6673(3) 0.0399(13) Uani 1 1 d . . . . .
H38A H 0.2835 0.1204 0.7188 0.060 Uiso 1 1 calc R U . . .
H38B H 0.2675 0.0876 0.6551 0.060 Uiso 1 1 calc R U . . .
H38C H 0.2005 0.1318 0.6486 0.060 Uiso 1 1 calc R U . . .
C39A C 0.3727(5) 0.1839(2) 0.6410(3) 0.0414(14) Uani 1 1 d . . . . .
H39A H 0.3733 0.1919 0.6909 0.062 Uiso 1 1 calc R U . . .
H39B H 0.2986 0.1937 0.6152 0.062 Uiso 1 1 calc R U . . .
H39C H 0.4412 0.1966 0.6207 0.062 Uiso 1 1 calc R U . . .
Cr1B Cr 0.25422(7) 0.56124(3) 1.05148(4) 0.02201(17) Uani 1 1 d . . . . .
Co1B Co 0.22174(7) 0.63928(3) 1.03556(4) 0.02492(18) Uani 1 1 d . . . . .
P1B P 0.31057(11) 0.62599(4) 0.93933(6) 0.0269(3) Uani 1 1 d . . . . .
P2B P 0.03173(11) 0.61978(5) 1.02874(7) 0.0311(3) Uani 1 1 d . . . . .
P3B P 0.31837(11) 0.63813(4) 1.14185(6) 0.0282(3) Uani 1 1 d . . . . .
N1B N 0.3859(4) 0.55359(14) 0.9904(2) 0.0310(10) Uani 1 1 d . . . . .
N2B N 0.0950(4) 0.53933(14) 1.0182(2) 0.0330(10) Uani 1 1 d . . . . .
N3B N 0.2609(4) 0.55891(14) 1.1560(2) 0.0312(10) Uani 1 1 d . . . . .
N4B N 0.2851(3) 0.49435(13) 1.0666(2) 0.0234(8) Uani 1 1 d . . . . .
N5B N 0.2058(4) 0.69556(17) 1.0282(2) 0.0389(11) Uani 1 1 d . . . . .
N6B N 0.2002(6) 0.73043(18) 1.0243(3) 0.0592(16) Uani 1 1 d . . . . .
C1B C 0.4099(4) 0.48835(16) 1.0513(2) 0.0248(10) Uani 1 1 d . . . . .
C2B C 0.4787(5) 0.45529(17) 1.0766(3) 0.0322(12) Uani 1 1 d . . . . .
H2BA H 0.4458 0.4348 1.1055 0.039 Uiso 1 1 calc R U . . .
C3B C 0.5981(5) 0.45153(18) 1.0599(3) 0.0357(12) Uani 1 1 d . . . . .
H3BA H 0.6461 0.4288 1.0776 0.043 Uiso 1 1 calc R U . . .
C4B C 0.6441(5) 0.48159(19) 1.0173(3) 0.0339(12) Uani 1 1 d . . . . .
H4BA H 0.7237 0.4788 1.0048 0.041 Uiso 1 1 calc R U . . .
C5B C 0.5769(4) 0.51554(17) 0.9925(3) 0.0282(11) Uani 1 1 d . . . . .
H5BA H 0.6113 0.5362 0.9645 0.034 Uiso 1 1 calc R U . . .
C6B C 0.4571(4) 0.51968(16) 1.0086(2) 0.0256(10) Uani 1 1 d . . . . .
C7B C 0.4324(5) 0.58689(17) 0.9489(3) 0.0322(12) Uani 1 1 d . . . . .
H7BA H 0.4514 0.5764 0.9021 0.039 Uiso 1 1 calc R U . . .
H7BB H 0.5055 0.5991 0.9736 0.039 Uiso 1 1 calc R U . . .
C8B C 0.3836(5) 0.67027(18) 0.8951(3) 0.0359(13) Uani 1 1 d . . . . .
H8BA H 0.3176 0.6892 0.8760 0.043 Uiso 1 1 calc R U . . .
C9B C 0.4642(6) 0.6965(2) 0.9460(4) 0.0505(16) Uani 1 1 d . . . . .
H9BA H 0.4838 0.7227 0.9229 0.076 Uiso 1 1 calc R U . . .
H9BB H 0.5377 0.6810 0.9598 0.076 Uiso 1 1 calc R U . . .
H9BC H 0.4229 0.7027 0.9882 0.076 Uiso 1 1 calc R U . . .
C10B C 0.4524(6) 0.6585(2) 0.8325(4) 0.0546(18) Uani 1 1 d . . . . .
H10D H 0.4880 0.6837 0.8137 0.082 Uiso 1 1 calc R U . . .
H10E H 0.3978 0.6457 0.7955 0.082 Uiso 1 1 calc R U . . .
H10F H 0.5156 0.6386 0.8479 0.082 Uiso 1 1 calc R U . . .
C11B C 0.2101(7) 0.6033(2) 0.8638(3) 0.0558(18) Uani 1 1 d . . . . .
H11B H 0.1454 0.5904 0.8895 0.067 Uiso 1 1 calc R U . . .
C12B C 0.1424(7) 0.6363(3) 0.8207(4) 0.066(2) Uani 1 1 d . . . . .
H12D H 0.0739 0.6235 0.7933 0.099 Uiso 1 1 calc R U . . .
H12E H 0.1950 0.6492 0.7884 0.099 Uiso 1 1 calc R U . . .
H12F H 0.1142 0.6576 0.8522 0.099 Uiso 1 1 calc R U . . .
C13B C 0.2481(9) 0.5681(3) 0.8230(5) 0.096(3) Uani 1 1 d . . . . .
H13D H 0.1809 0.5582 0.7909 0.143 Uiso 1 1 calc R U . . .
H13E H 0.2756 0.5454 0.8552 0.143 Uiso 1 1 calc R U . . .
H13F H 0.3135 0.5768 0.7954 0.143 Uiso 1 1 calc R U . . .
C14B C 0.1984(4) 0.47446(17) 1.0134(2) 0.0256(10) Uani 1 1 d . . . . .
C15B C 0.2118(5) 0.43511(17) 0.9883(3) 0.0290(11) Uani 1 1 d . . . . .
H15B H 0.2816 0.4195 1.0028 0.035 Uiso 1 1 calc R U . . .
C16B C 0.1232(5) 0.41757(18) 0.9411(3) 0.0323(12) Uani 1 1 d . . . . .
H16B H 0.1309 0.3898 0.9242 0.039 Uiso 1 1 calc R U . . .
C17B C 0.0235(5) 0.44163(19) 0.9195(3) 0.0365(13) Uani 1 1 d . . . . .
H17B H -0.0371 0.4300 0.8873 0.044 Uiso 1 1 calc R U . . .
C18B C 0.0106(5) 0.48117(19) 0.9431(3) 0.0359(13) Uani 1 1 d . . . . .
H18B H -0.0583 0.4967 0.9266 0.043 Uiso 1 1 calc R U . . .
C19B C 0.0975(4) 0.50004(17) 0.9920(3) 0.0288(11) Uani 1 1 d . . . . .
C20B C -0.0018(5) 0.56688(18) 0.9935(3) 0.0372(13) Uani 1 1 d . . . . .
H20C H -0.0777 0.5567 1.0101 0.045 Uiso 1 1 calc R U . . .
H20D H -0.0103 0.5676 0.9412 0.045 Uiso 1 1 calc R U . . .
C21B C -0.0740(6) 0.6490(2) 0.9623(5) 0.074(3) Uani 1 1 d . . . . .
H21B H -0.0412 0.6418 0.9165 0.089 Uiso 1 1 calc R U . A 1
C22B C -0.2005(6) 0.6334(3) 0.9502(4) 0.063(2) Uani 1 1 d . . . . .
H22D H -0.2390 0.6461 0.9071 0.095 Uiso 1 1 calc R U . . .
H22E H -0.2445 0.6411 0.9907 0.095 Uiso 1 1 calc R U . . .
H22F H -0.2003 0.6030 0.9450 0.095 Uiso 1 1 calc R U . . .
C23B C -0.0674(14) 0.6954(4) 0.9625(11) 0.119(8) Uani 0.685(8) 1 d . . P B 1
H23D H -0.1459 0.7069 0.9466 0.179 Uiso 0.685(8) 1 calc R U P B 1
H23E H -0.0087 0.7045 0.9306 0.179 Uiso 0.685(8) 1 calc R U P B 1
H23F H -0.0433 0.7052 1.0106 0.179 Uiso 0.685(8) 1 calc R U P B 1
C25B C -0.0544(11) 0.5860(4) 1.1514(5) 0.062(3) Uani 0.685(8) 1 d D . P B 1
H25D H -0.0856 0.5923 1.1968 0.093 Uiso 0.685(8) 1 calc R U P B 1
H25E H 0.0301 0.5783 1.1593 0.093 Uiso 0.685(8) 1 calc R U P B 1
H25F H -0.0993 0.5626 1.1287 0.093 Uiso 0.685(8) 1 calc R U P B 1
C24B C -0.0674(8) 0.6242(3) 1.1037(5) 0.042(2) Uani 0.685(8) 1 d D . P B 1
H24B H -0.1521 0.6257 1.0829 0.050 Uiso 0.685(8) 1 calc R U P B 1
C26B C -0.0410(14) 0.6627(5) 1.1456(8) 0.085(5) Uani 0.685(8) 1 d D . P B 1
H26D H -0.0688 0.6593 1.1927 0.127 Uiso 0.685(8) 1 calc R U P B 1
H26E H -0.0819 0.6865 1.1217 0.127 Uiso 0.685(8) 1 calc R U P B 1
H26F H 0.0453 0.6677 1.1500 0.127 Uiso 0.685(8) 1 calc R U P B 1
C23C C -0.111(3) 0.6894(10) 1.025(2) 0.119(8) Uani 0.315(8) 1 d . . P B 2
H23G H -0.0966 0.6786 1.0737 0.179 Uiso 0.315(8) 1 calc R U P B 2
H23H H -0.1957 0.6970 1.0163 0.179 Uiso 0.315(8) 1 calc R U P B 2
H23I H -0.0617 0.7141 1.0198 0.179 Uiso 0.315(8) 1 calc R U P B 2
C25C C -0.1480(19) 0.5838(8) 1.1164(12) 0.062(3) Uani 0.315(8) 1 d D . P B 2
H25G H -0.1660 0.5784 1.1651 0.093 Uiso 0.315(8) 1 calc R U P B 2
H25H H -0.1440 0.5572 1.0910 0.093 Uiso 0.315(8) 1 calc R U P B 2
H25I H -0.2108 0.6013 1.0926 0.093 Uiso 0.315(8) 1 calc R U P B 2
C24C C -0.0298(17) 0.6059(8) 1.1168(12) 0.042(2) Uani 0.315(8) 1 d D . P B 2
H24C H 0.0284 0.5848 1.1378 0.050 Uiso 0.315(8) 1 calc R U P B 2
C26C C -0.026(3) 0.6391(10) 1.1710(17) 0.085(5) Uani 0.315(8) 1 d D . P B 2
H26G H -0.0517 0.6277 1.2151 0.127 Uiso 0.315(8) 1 calc R U P B 2
H26H H -0.0791 0.6620 1.1545 0.127 Uiso 0.315(8) 1 calc R U P B 2
H26I H 0.0560 0.6497 1.1795 0.127 Uiso 0.315(8) 1 calc R U P B 2
C27B C 0.2591(4) 0.48559(16) 1.1395(2) 0.0261(10) Uani 1 1 d . . . . .
C28B C 0.2393(4) 0.44576(18) 1.1643(3) 0.0293(11) Uani 1 1 d . . . . .
H28B H 0.2379 0.4228 1.1324 0.035 Uiso 1 1 calc R U . . .
C29B C 0.2212(4) 0.43852(19) 1.2352(3) 0.0333(12) Uani 1 1 d . . . . .
H29B H 0.2060 0.4111 1.2515 0.040 Uiso 1 1 calc R U . . .
C30B C 0.2260(4) 0.47222(18) 1.2810(3) 0.0324(12) Uani 1 1 d . . . . .
H30B H 0.2186 0.4677 1.3299 0.039 Uiso 1 1 calc R U . . .
C31B C 0.2413(5) 0.51238(18) 1.2568(3) 0.0320(12) Uani 1 1 d . . . . .
H31B H 0.2430 0.5349 1.2894 0.038 Uiso 1 1 calc R U . . .
C32B C 0.2544(4) 0.52076(17) 1.1855(3) 0.0285(11) Uani 1 1 d . . . . .
C33B C 0.2680(5) 0.59604(18) 1.2001(3) 0.0331(12) Uani 1 1 d . . . . .
H33C H 0.3260 0.5920 1.2419 0.040 Uiso 1 1 calc R U . . .
H33D H 0.1890 0.6028 1.2164 0.040 Uiso 1 1 calc R U . . .
C34B C 0.2924(5) 0.68573(19) 1.1964(3) 0.0379(12) Uani 1 1 d . . . . .
H34B H 0.2085 0.6946 1.1819 0.046 Uiso 1 1 calc R U . . .
C35B C 0.2980(6) 0.6794(2) 1.2762(3) 0.0453(15) Uani 1 1 d . . . . .
H35D H 0.2788 0.7058 1.2989 0.068 Uiso 1 1 calc R U . . .
H35E H 0.3785 0.6705 1.2938 0.068 Uiso 1 1 calc R U . . .
H35F H 0.2401 0.6580 1.2871 0.068 Uiso 1 1 calc R U . . .
C36B C 0.3699(6) 0.7230(2) 1.1804(4) 0.0499(16) Uani 1 1 d . . . . .
H36D H 0.3348 0.7487 1.1978 0.075 Uiso 1 1 calc R U . . .
H36E H 0.3744 0.7252 1.1292 0.075 Uiso 1 1 calc R U . . .
H36F H 0.4503 0.7193 1.2038 0.075 Uiso 1 1 calc R U . . .
C37B C 0.4848(5) 0.63120(19) 1.1643(3) 0.0360(13) Uani 1 1 d . . . . .
H37B H 0.5036 0.6424 1.2132 0.043 Uiso 1 1 calc R U . . .
C38B C 0.5259(5) 0.5862(2) 1.1651(3) 0.0458(15) Uani 1 1 d . . . . .
H38D H 0.6110 0.5849 1.1811 0.069 Uiso 1 1 calc R U . . .
H38E H 0.5129 0.5745 1.1173 0.069 Uiso 1 1 calc R U . . .
H38F H 0.4803 0.5700 1.1974 0.069 Uiso 1 1 calc R U . . .
C39B C 0.5590(6) 0.6565(2) 1.1154(4) 0.0538(17) Uani 1 1 d . . . . .
H39D H 0.6437 0.6545 1.1323 0.081 Uiso 1 1 calc R U . . .
H39E H 0.5339 0.6859 1.1155 0.081 Uiso 1 1 calc R U . . .
H39F H 0.5467 0.6454 1.0672 0.081 Uiso 1 1 calc R U . . .
K1A K 0.18488(9) 0.87433(3) 0.75752(5) 0.0269(2) Uani 1 1 d . . . . .
O1A O 0.4005(3) 0.91687(13) 0.7612(2) 0.0356(9) Uani 1 1 d . . . . .
O2A O 0.3956(3) 0.82841(13) 0.7591(2) 0.0366(9) Uani 1 1 d . . . . .
O3A O 0.0718(3) 0.92773(11) 0.84235(18) 0.0323(8) Uani 1 1 d . . . . .
O4A O 0.1144(3) 0.84489(12) 0.88799(19) 0.0340(8) Uani 1 1 d . . . . .
O5A O 0.0935(3) 0.90511(12) 0.62038(19) 0.0314(8) Uani 1 1 d . . . . .
O6A O 0.0499(3) 0.82340(12) 0.66562(19) 0.0343(8) Uani 1 1 d . . . . .
N7A N 0.1861(4) 0.96552(14) 0.7269(2) 0.0281(9) Uani 1 1 d . . . . .
N8A N 0.1849(4) 0.78320(14) 0.7869(2) 0.0323(10) Uani 1 1 d . . . . .
C40A C 0.3014(5) 0.98267(18) 0.7567(3) 0.0326(12) Uani 1 1 d . . . . .
H40A H 0.3025 0.9830 0.8090 0.039 Uiso 1 1 calc R U . . .
H40B H 0.3082 1.0119 0.7406 0.039 Uiso 1 1 calc R U . . .
C41A C 0.4075(5) 0.95873(19) 0.7367(3) 0.0382(13) Uani 1 1 d . . . . .
H41A H 0.4095 0.9589 0.6846 0.046 Uiso 1 1 calc R U . . .
H41B H 0.4817 0.9720 0.7580 0.046 Uiso 1 1 calc R U . . .
C42A C 0.4937(5) 0.8918(2) 0.7390(4) 0.0504(17) Uani 1 1 d . . . . .
H42A H 0.5706 0.9067 0.7480 0.060 Uiso 1 1 calc R U . . .
H42B H 0.4799 0.8866 0.6875 0.060 Uiso 1 1 calc R U . . .
C43A C 0.4996(5) 0.8517(2) 0.7770(4) 0.0492(17) Uani 1 1 d . . . . .
H43A H 0.5701 0.8357 0.7645 0.059 Uiso 1 1 calc R U . . .
H43B H 0.5083 0.8568 0.8286 0.059 Uiso 1 1 calc R U . . .
C44A C 0.4061(5) 0.7867(2) 0.7842(3) 0.0443(15) Uani 1 1 d . . . . .
H44A H 0.4195 0.7865 0.8365 0.053 Uiso 1 1 calc R U . . .
H44B H 0.4747 0.7728 0.7648 0.053 Uiso 1 1 calc R U . . .
C45A C 0.2916(5) 0.76370(18) 0.7608(3) 0.0352(12) Uani 1 1 d . . . . .
H45A H 0.2817 0.7629 0.7085 0.042 Uiso 1 1 calc R U . . .
H45B H 0.2980 0.7345 0.7781 0.042 Uiso 1 1 calc R U . . .
C46A C 0.0862(5) 0.98404(19) 0.7608(3) 0.0359(12) Uani 1 1 d . . . . .
H46A H 0.0106 0.9755 0.7341 0.043 Uiso 1 1 calc R U . . .
H46B H 0.0919 1.0149 0.7577 0.043 Uiso 1 1 calc R U . . .
C47A C 0.0810(5) 0.97200(17) 0.8378(3) 0.0335(12) Uani 1 1 d . . . . .
H47A H 0.1540 0.9817 0.8660 0.040 Uiso 1 1 calc R U . . .
H47B H 0.0111 0.9853 0.8568 0.040 Uiso 1 1 calc R U . . .
C48A C 0.0595(5) 0.91508(18) 0.9134(3) 0.0339(12) Uani 1 1 d . . . . .
H48A H -0.0017 0.9325 0.9338 0.041 Uiso 1 1 calc R U . . .
H48B H 0.1362 0.9189 0.9424 0.041 Uiso 1 1 calc R U . . .
C49A C 0.0232(5) 0.86985(18) 0.9140(3) 0.0364(13) Uani 1 1 d . . . . .
H49A H 0.0103 0.8612 0.9629 0.044 Uiso 1 1 calc R U . . .
H49B H -0.0525 0.8659 0.8841 0.044 Uiso 1 1 calc R U . . .
C50A C 0.0897(6) 0.80201(18) 0.8965(3) 0.0403(14) Uani 1 1 d . . . . .
H50A H 0.0090 0.7955 0.8741 0.048 Uiso 1 1 calc R U . . .
H50B H 0.0915 0.7952 0.9474 0.048 Uiso 1 1 calc R U . . .
C51A C 0.1816(6) 0.7758(2) 0.8626(3) 0.0421(14) Uani 1 1 d . . . . .
H51A H 0.2615 0.7818 0.8867 0.051 Uiso 1 1 calc R U . . .
H51B H 0.1642 0.7459 0.8702 0.051 Uiso 1 1 calc R U . . .
C52A C 0.1711(5) 0.97346(19) 0.6504(3) 0.0361(12) Uani 1 1 d . . . . .
H52A H 0.2464 0.9665 0.6297 0.043 Uiso 1 1 calc R U . . .
H52B H 0.1556 1.0036 0.6423 0.043 Uiso 1 1 calc R U . . .
C53A C 0.0696(5) 0.94838(17) 0.6124(3) 0.0346(12) Uani 1 1 d . . . . .
H53A H -0.0064 0.9552 0.6325 0.041 Uiso 1 1 calc R U . . .
H53B H 0.0613 0.9558 0.5616 0.041 Uiso 1 1 calc R U . . .
C54A C -0.0036(5) 0.88072(18) 0.5903(3) 0.0341(12) Uani 1 1 d . . . . .
H54A H -0.0231 0.8890 0.5403 0.041 Uiso 1 1 calc R U . . .
H54B H -0.0748 0.8858 0.6163 0.041 Uiso 1 1 calc R U . . .
C55A C 0.0280(5) 0.83531(18) 0.5940(3) 0.0361(13) Uani 1 1 d . . . . .
H55A H -0.0385 0.8185 0.5710 0.043 Uiso 1 1 calc R U . . .
H55B H 0.0999 0.8302 0.5688 0.043 Uiso 1 1 calc R U . . .
C56A C 0.0575(5) 0.77875(18) 0.6721(3) 0.0355(12) Uani 1 1 d . . . . .
H56A H 0.1246 0.7683 0.6466 0.043 Uiso 1 1 calc R U . . .
H56B H -0.0171 0.7659 0.6505 0.043 Uiso 1 1 calc R U . . .
C57A C 0.0761(5) 0.76681(19) 0.7474(3) 0.0380(13) Uani 1 1 d . . . . .
H57A H 0.0062 0.7764 0.7713 0.046 Uiso 1 1 calc R U . . .
H57B H 0.0782 0.7359 0.7502 0.046 Uiso 1 1 calc R U . . .
K1B K 0.47703(10) 0.40674(4) 0.66585(6) 0.0337(2) Uani 1 1 d . . . . .
O1B O 0.5536(4) 0.32356(13) 0.6666(2) 0.0447(10) Uani 1 1 d . . . . .
O2B O 0.3344(4) 0.34486(13) 0.7188(2) 0.0442(10) Uani 1 1 d . . . . .
O3B O 0.7096(4) 0.43735(15) 0.7170(2) 0.0492(11) Uani 1 1 d . . . . .
O4B O 0.5104(4) 0.44705(15) 0.7967(2) 0.0492(11) Uani 1 1 d . . . . .
O5B O 0.4724(4) 0.42386(14) 0.5177(2) 0.0514(12) Uani 1 1 d . . . . .
O6B O 0.2902(4) 0.45630(15) 0.5937(2) 0.0532(12) Uani 1 1 d . . . . .
N7B N 0.6914(5) 0.38449(17) 0.5905(3) 0.0514(14) Uani 1 1 d . . . . .
N8B N 0.2622(5) 0.43134(17) 0.7395(3) 0.0466(13) Uani 1 1 d . . . . .
C40B C 0.7263(6) 0.3418(2) 0.6070(5) 0.063(2) Uani 1 1 d . . . . .
H40C H 0.7738 0.3413 0.6535 0.075 Uiso 1 1 calc R U . . .
H40D H 0.7782 0.3317 0.5711 0.075 Uiso 1 1 calc R U . . .
C41B C 0.6216(7) 0.3121(2) 0.6094(4) 0.0574(18) Uani 1 1 d . . . . .
H41C H 0.5706 0.3135 0.5642 0.069 Uiso 1 1 calc R U . . .
H41D H 0.6511 0.2831 0.6161 0.069 Uiso 1 1 calc R U . . .
C42B C 0.4619(6) 0.29365(19) 0.6748(3) 0.0449(15) Uani 1 1 d . . . . .
H42C H 0.4977 0.2657 0.6843 0.054 Uiso 1 1 calc R U . . .
H42D H 0.4080 0.2919 0.6307 0.054 Uiso 1 1 calc R U . . .
C43B C 0.3926(7) 0.3065(2) 0.7349(4) 0.0527(17) Uani 1 1 d . . . . .
H43C H 0.3328 0.2847 0.7434 0.063 Uiso 1 1 calc R U . . .
H43D H 0.4471 0.3095 0.7785 0.063 Uiso 1 1 calc R U . . .
C44B C 0.2545(7) 0.3558(2) 0.7693(4) 0.060(2) Uani 1 1 d . . . . .
H44C H 0.2995 0.3612 0.8156 0.072 Uiso 1 1 calc R U . . .
H44D H 0.1984 0.3325 0.7752 0.072 Uiso 1 1 calc R U . . .
C45B C 0.1861(6) 0.3942(2) 0.7450(4) 0.0553(18) Uani 1 1 d . . . . .
H45C H 0.1432 0.3886 0.6981 0.066 Uiso 1 1 calc R U . . .
H45D H 0.1257 0.4002 0.7785 0.066 Uiso 1 1 calc R U . . .
C46B C 0.7910(6) 0.4128(3) 0.6130(5) 0.069(2) Uani 1 1 d . . . . .
H46C H 0.7751 0.4405 0.5910 0.082 Uiso 1 1 calc R U . . .
H46D H 0.8651 0.4017 0.5953 0.082 Uiso 1 1 calc R U . . .
C47B C 0.8108(6) 0.4181(3) 0.6917(5) 0.065(2) Uani 1 1 d . . . . .
H47C H 0.8244 0.3905 0.7145 0.078 Uiso 1 1 calc R U . . .
H47D H 0.8823 0.4356 0.7036 0.078 Uiso 1 1 calc R U . . .
C48B C 0.7203(7) 0.4419(3) 0.7915(4) 0.062(2) Uani 1 1 d . . . . .
H48C H 0.7974 0.4554 0.8070 0.075 Uiso 1 1 calc R U . . .
H48D H 0.7189 0.4140 0.8141 0.075 Uiso 1 1 calc R U . . .
C49B C 0.6214(7) 0.4675(3) 0.8139(4) 0.062(2) Uani 1 1 d . . . . .
H49C H 0.6330 0.4723 0.8656 0.074 Uiso 1 1 calc R U . . .
H49D H 0.6210 0.4950 0.7900 0.074 Uiso 1 1 calc R U . . .
C50B C 0.4137(6) 0.4725(2) 0.8138(3) 0.0541(18) Uani 1 1 d . . . . .
H50C H 0.4031 0.4960 0.7799 0.065 Uiso 1 1 calc R U . . .
H50D H 0.4307 0.4842 0.8619 0.065 Uiso 1 1 calc R U . . .
C51B C 0.3008(6) 0.4466(2) 0.8106(4) 0.0570(19) Uani 1 1 d . . . . .
H51C H 0.3142 0.4223 0.8427 0.068 Uiso 1 1 calc R U . . .
H51D H 0.2360 0.4637 0.8279 0.068 Uiso 1 1 calc R U . . .
C52B C 0.6599(8) 0.3886(3) 0.5152(4) 0.067(2) Uani 1 1 d . . . . .
H52C H 0.6131 0.3637 0.4986 0.080 Uiso 1 1 calc R U . . .
H52D H 0.7342 0.3887 0.4908 0.080 Uiso 1 1 calc R U . . .
C53B C 0.5885(7) 0.4274(3) 0.4934(4) 0.065(2) Uani 1 1 d . . . . .
H53C H 0.6293 0.4525 0.5141 0.078 Uiso 1 1 calc R U . . .
H53D H 0.5819 0.4302 0.4412 0.078 Uiso 1 1 calc R U . . .
C54B C 0.3994(7) 0.4588(2) 0.4927(3) 0.060(2) Uani 1 1 d . . . . .
H54C H 0.3930 0.4596 0.4403 0.073 Uiso 1 1 calc R U . . .
H54D H 0.4362 0.4852 0.5106 0.073 Uiso 1 1 calc R U . . .
C55B C 0.2797(7) 0.4541(2) 0.5179(4) 0.0576(19) Uani 1 1 d . . . . .
H55C H 0.2266 0.4767 0.4981 0.069 Uiso 1 1 calc R U . . .
H55D H 0.2447 0.4269 0.5022 0.069 Uiso 1 1 calc R U . . .
C56B C 0.1773(6) 0.4574(3) 0.6224(5) 0.066(2) Uani 1 1 d . . . . .
H56C H 0.1346 0.4307 0.6125 0.079 Uiso 1 1 calc R U . . .
H56D H 0.1280 0.4803 0.6002 0.079 Uiso 1 1 calc R U . . .
C57B C 0.1962(7) 0.4642(2) 0.6996(5) 0.066(2) Uani 1 1 d . . . . .
H57C H 0.2394 0.4909 0.7082 0.079 Uiso 1 1 calc R U . . .
H57D H 0.1172 0.4672 0.7184 0.079 Uiso 1 1 calc R U . . .

loop_
_atom_site_aniso_label
_atom_site_aniso_U_11
_atom_site_aniso_U_22
_atom_site_aniso_U_33
_atom_site_aniso_U_23
_atom_site_aniso_U_13
_atom_site_aniso_U_12
Cr1A 0.0233(4) 0.0191(4) 0.0213(4) 0.0011(3) 0.0010(3) -0.0029(3)
Co1A 0.0276(4) 0.0206(5) 0.0212(4) 0.0007(3) 0.0010(3) -0.0034(3)
P1A 0.0285(6) 0.0234(7) 0.0380(7) -0.0011(5) 0.0050(5) -0.0053(5)
P2A 0.0372(7) 0.0239(7) 0.0220(6) -0.0022(5) -0.0005(5) -0.0011(5)
P3A 0.0270(6) 0.0209(6) 0.0203(5) 0.0018(4) 0.0011(4) -0.0032(5)
N1A 0.029(2) 0.021(2) 0.035(2) -0.0034(18) 0.0090(18) -0.0049(17)
N2A 0.048(3) 0.027(2) 0.024(2) -0.0014(18) 0.0043(18) 0.000(2)
N3A 0.028(2) 0.024(2) 0.033(2) 0.0092(18) -0.0020(17) -0.0055(18)
N4A 0.025(2) 0.025(2) 0.0222(19) 0.0007(16) -0.0026(15) -0.0024(17)
N5A 0.031(2) 0.033(3) 0.030(2) 0.0026(19) 0.0000(18) -0.0011(19)
N6A 0.045(3) 0.028(3) 0.052(3) 0.006(2) 0.003(2) -0.002(2)
C1A 0.029(2) 0.018(3) 0.025(2) 0.0007(19) -0.0018(19) 0.0022(19)
C2A 0.039(3) 0.022(3) 0.027(2) 0.006(2) -0.004(2) -0.002(2)
C3A 0.049(3) 0.016(3) 0.040(3) -0.006(2) -0.008(2) 0.002(2)
C4A 0.046(3) 0.033(3) 0.031(3) -0.006(2) 0.003(2) 0.005(2)
C5A 0.040(3) 0.032(3) 0.033(3) -0.003(2) 0.008(2) -0.003(2)
C6A 0.029(2) 0.023(3) 0.029(2) -0.001(2) 0.002(2) 0.000(2)
C7A 0.029(2) 0.024(3) 0.048(3) -0.007(2) 0.016(2) -0.003(2)
C8A 0.034(3) 0.037(4) 0.071(4) -0.007(3) -0.016(3) 0.002(3)
C9A 0.065(4) 0.049(5) 0.052(4) 0.004(3) -0.023(3) 0.002(3)
C10A 0.043(4) 0.075(7) 0.135(9) -0.004(6) 0.004(5) 0.005(4)
C11A 0.042(3) 0.041(4) 0.056(4) 0.004(3) 0.007(3) -0.011(3)
C12A 0.046(4) 0.034(4) 0.115(6) 0.008(4) 0.027(4) -0.006(3)
C13A 0.069(5) 0.080(6) 0.060(4) -0.008(4) 0.025(4) -0.037(4)
C14A 0.026(2) 0.028(3) 0.026(2) 0.004(2) 0.0016(19) -0.003(2)
C15A 0.028(3) 0.027(3) 0.033(3) 0.004(2) 0.000(2) -0.003(2)
C16A 0.030(3) 0.034(3) 0.038(3) 0.011(2) -0.003(2) -0.004(2)
C17A 0.030(3) 0.045(4) 0.027(3) 0.010(2) -0.005(2) -0.007(2)
C18A 0.045(3) 0.031(3) 0.025(2) 0.001(2) 0.001(2) -0.005(2)
C19A 0.031(3) 0.027(3) 0.027(2) 0.003(2) 0.005(2) 0.001(2)
C20A 0.065(4) 0.029(3) 0.022(3) -0.002(2) 0.008(2) -0.004(3)
C21A 0.056(4) 0.055(4) 0.022(3) -0.004(2) 0.001(2) 0.015(3)
C22A 0.088(6) 0.066(5) 0.038(3) 0.003(3) 0.006(4) 0.039(4)
C23A 0.042(4) 0.128(8) 0.046(4) -0.022(4) 0.010(3) 0.007(4)
C24A 0.081(5) 0.065(5) 0.032(3) -0.005(3) -0.012(3) -0.033(4)
C25A 0.075(5) 0.046(4) 0.035(3) -0.013(3) -0.017(3) 0.000(3)
C26A 0.071(5) 0.104(8) 0.063(5) -0.024(5) -0.003(4) -0.049(5)
C27A 0.025(2) 0.023(3) 0.026(2) 0.0010(19) 0.0002(19) -0.0031(19)
C28A 0.030(3) 0.023(3) 0.029(2) 0.005(2) 0.000(2) -0.007(2)
C29A 0.033(3) 0.029(3) 0.033(3) 0.002(2) 0.009(2) -0.011(2)
C30A 0.028(3) 0.035(3) 0.033(3) -0.001(2) 0.003(2) -0.007(2)
C31A 0.026(2) 0.029(3) 0.032(3) 0.004(2) 0.000(2) -0.004(2)
C32A 0.029(2) 0.026(3) 0.023(2) 0.0010(19) 0.0009(19) 0.000(2)
C33A 0.027(2) 0.026(3) 0.026(2) 0.006(2) -0.0036(19) -0.004(2)
C34A 0.037(3) 0.021(3) 0.025(2) 0.0032(19) 0.001(2) 0.000(2)
C35A 0.043(3) 0.031(3) 0.038(3) 0.011(2) 0.003(2) 0.001(2)
C36A 0.033(3) 0.040(4) 0.044(3) 0.013(3) 0.000(2) 0.009(2)
C37A 0.033(3) 0.035(3) 0.021(2) -0.002(2) -0.0014(18) 0.000(2)
C38A 0.041(3) 0.048(4) 0.032(3) -0.001(3) 0.010(2) 0.003(3)
C39A 0.053(3) 0.039(4) 0.031(3) -0.014(3) -0.004(2) 0.004(3)
Cr1B 0.0233(4) 0.0224(4) 0.0198(4) 0.0021(3) -0.0009(3) 0.0014(3)
Co1B 0.0271(4) 0.0252(5) 0.0219(4) 0.0036(3) -0.0008(3) 0.0034(3)
P1B 0.0337(6) 0.0248(7) 0.0220(6) 0.0049(5) 0.0009(5) 0.0026(5)
P2B 0.0266(6) 0.0330(8) 0.0340(7) 0.0001(6) 0.0034(5) 0.0046(5)
P3B 0.0340(6) 0.0267(7) 0.0228(6) 0.0011(5) -0.0040(5) 0.0013(6)
N1B 0.034(2) 0.028(3) 0.032(2) 0.0073(19) 0.0076(18) 0.0060(19)
N2B 0.029(2) 0.028(3) 0.040(2) -0.003(2) -0.0049(19) 0.0067(19)
N3B 0.048(3) 0.024(2) 0.022(2) -0.0018(18) 0.0042(18) -0.002(2)
N4B 0.0252(19) 0.022(2) 0.0229(19) 0.0025(16) -0.0008(15) 0.0012(16)
N5B 0.048(3) 0.039(3) 0.029(2) 0.001(2) 0.001(2) 0.005(2)
N6B 0.092(5) 0.028(3) 0.055(4) 0.003(3) -0.003(3) 0.014(3)
C1B 0.022(2) 0.028(3) 0.023(2) -0.0005(19) -0.0028(18) 0.002(2)
C2B 0.035(3) 0.026(3) 0.036(3) 0.007(2) 0.004(2) 0.006(2)
C3B 0.034(3) 0.033(3) 0.040(3) 0.006(2) -0.002(2) 0.012(2)
C4B 0.030(3) 0.044(4) 0.028(3) -0.003(2) 0.001(2) 0.006(2)
C5B 0.032(3) 0.028(3) 0.025(2) 0.000(2) 0.004(2) 0.001(2)
C6B 0.028(2) 0.026(3) 0.023(2) -0.0011(19) 0.0005(18) 0.003(2)
C7B 0.038(3) 0.030(3) 0.030(3) 0.006(2) 0.011(2) 0.006(2)
C8B 0.041(3) 0.030(3) 0.038(3) 0.012(2) 0.009(2) 0.002(2)
C9B 0.057(4) 0.036(4) 0.059(4) 0.011(3) 0.011(3) -0.014(3)
C10B 0.056(4) 0.055(5) 0.057(4) 0.016(3) 0.028(3) 0.006(3)
C11B 0.080(5) 0.045(4) 0.039(3) -0.002(3) -0.015(3) -0.001(4)
C12B 0.070(5) 0.065(5) 0.057(4) 0.006(4) -0.027(4) -0.008(4)
C13B 0.113(8) 0.079(7) 0.089(7) -0.040(6) -0.020(6) 0.001(6)
C14B 0.026(2) 0.028(3) 0.023(2) -0.001(2) -0.0002(18) -0.003(2)
C15B 0.029(3) 0.029(3) 0.028(2) 0.003(2) 0.001(2) -0.001(2)
C16B 0.040(3) 0.027(3) 0.030(3) -0.007(2) 0.006(2) -0.009(2)
C17B 0.039(3) 0.041(4) 0.028(3) -0.002(2) -0.006(2) -0.012(3)
C18B 0.032(3) 0.040(4) 0.033(3) 0.002(2) -0.010(2) -0.003(2)
C19B 0.027(2) 0.031(3) 0.028(2) 0.006(2) -0.0024(19) -0.002(2)
C20B 0.031(3) 0.035(3) 0.044(3) 0.000(3) -0.008(2) 0.005(2)
C21B 0.037(4) 0.050(5) 0.132(8) 0.027(5) -0.020(4) 0.008(3)
C22B 0.047(4) 0.075(6) 0.066(5) 0.010(4) -0.010(3) 0.019(4)
C23B 0.109(11) 0.051(7) 0.180(18) 0.048(10) -0.091(12) -0.002(7)
C25B 0.068(6) 0.077(8) 0.043(5) 0.013(5) 0.015(4) 0.017(6)
C24B 0.031(5) 0.051(7) 0.045(5) -0.007(4) 0.016(4) 0.009(4)
C26B 0.089(8) 0.079(11) 0.095(11) -0.042(9) 0.058(8) -0.021(10)
C23C 0.109(11) 0.051(7) 0.180(18) 0.048(10) -0.091(12) -0.002(7)
C25C 0.068(6) 0.077(8) 0.043(5) 0.013(5) 0.015(4) 0.017(6)
C24C 0.031(5) 0.051(7) 0.045(5) -0.007(4) 0.016(4) 0.009(4)
C26C 0.089(8) 0.079(11) 0.095(11) -0.042(9) 0.058(8) -0.021(10)
C27B 0.026(2) 0.028(3) 0.023(2) 0.004(2) -0.0009(18) 0.000(2)
C28B 0.026(2) 0.030(3) 0.031(3) 0.003(2) -0.003(2) 0.003(2)
C29B 0.028(3) 0.036(3) 0.035(3) 0.014(2) 0.004(2) 0.005(2)
C30B 0.029(3) 0.043(4) 0.025(2) 0.009(2) 0.000(2) 0.000(2)
C31B 0.033(3) 0.037(3) 0.025(2) -0.001(2) -0.002(2) 0.000(2)
C32B 0.029(2) 0.030(3) 0.026(2) 0.006(2) -0.003(2) 0.002(2)
C33B 0.047(3) 0.031(3) 0.021(2) 0.000(2) -0.002(2) -0.001(2)
C34B 0.041(3) 0.034(3) 0.037(3) -0.002(3) -0.005(2) 0.003(3)
C35B 0.059(4) 0.040(4) 0.036(3) -0.007(3) -0.001(3) 0.012(3)
C36B 0.062(4) 0.038(4) 0.047(4) -0.008(3) -0.009(3) -0.001(3)
C37B 0.034(3) 0.044(4) 0.028(3) 0.000(2) -0.007(2) 0.000(2)
C38B 0.039(3) 0.054(4) 0.043(3) -0.011(3) -0.008(3) 0.009(3)
C39B 0.040(3) 0.068(5) 0.052(4) 0.001(3) -0.003(3) 0.006(3)
K1A 0.0265(5) 0.0276(6) 0.0268(5) 0.0010(4) 0.0030(4) 0.0005(4)
O1A 0.0249(17) 0.041(2) 0.042(2) -0.0053(18) 0.0055(15) -0.0027(16)
O2A 0.0292(19) 0.036(2) 0.043(2) -0.0033(17) -0.0025(16) 0.0064(16)
O3A 0.042(2) 0.026(2) 0.0302(18) -0.0001(15) 0.0086(15) 0.0023(16)
O4A 0.038(2) 0.027(2) 0.039(2) 0.0030(16) 0.0129(16) 0.0050(16)
O5A 0.0296(18) 0.027(2) 0.0357(19) 0.0047(16) -0.0075(14) -0.0054(15)
O6A 0.040(2) 0.025(2) 0.037(2) -0.0017(16) -0.0039(16) -0.0022(16)
N7A 0.029(2) 0.028(3) 0.027(2) 0.0006(18) -0.0001(17) -0.0026(18)
N8A 0.033(2) 0.028(3) 0.035(2) 0.0025(19) 0.0058(19) 0.0069(19)
C40A 0.035(3) 0.031(3) 0.031(3) 0.001(2) -0.001(2) -0.010(2)
C41A 0.035(3) 0.044(4) 0.037(3) 0.002(3) 0.007(2) -0.015(3)
C42A 0.026(3) 0.054(4) 0.072(4) -0.020(4) 0.015(3) -0.010(3)
C43A 0.022(3) 0.045(4) 0.078(5) -0.022(3) -0.007(3) 0.009(3)
C44A 0.039(3) 0.046(4) 0.047(3) 0.008(3) -0.001(3) 0.019(3)
C45A 0.042(3) 0.026(3) 0.039(3) 0.006(2) 0.008(2) 0.010(2)
C46A 0.037(3) 0.029(3) 0.042(3) 0.002(2) 0.006(2) -0.004(2)
C47A 0.034(3) 0.027(3) 0.040(3) 0.000(2) 0.008(2) 0.003(2)
C48A 0.037(3) 0.032(3) 0.034(3) -0.002(2) 0.011(2) 0.000(2)
C49A 0.041(3) 0.035(3) 0.035(3) -0.002(2) 0.016(2) 0.005(2)
C50A 0.059(4) 0.031(3) 0.034(3) 0.009(2) 0.019(3) 0.007(3)
C51A 0.064(4) 0.033(3) 0.032(3) 0.008(2) 0.015(3) 0.017(3)
C52A 0.042(3) 0.035(3) 0.031(3) 0.002(2) 0.000(2) -0.010(2)
C53A 0.039(3) 0.030(3) 0.033(3) 0.007(2) -0.005(2) -0.002(2)
C54A 0.031(3) 0.030(3) 0.039(3) 0.000(2) -0.009(2) -0.003(2)
C55A 0.039(3) 0.033(3) 0.034(3) -0.005(2) -0.008(2) -0.008(2)
C56A 0.035(3) 0.026(3) 0.045(3) -0.007(2) 0.004(2) -0.002(2)
C57A 0.042(3) 0.029(3) 0.044(3) 0.002(2) 0.012(3) 0.001(2)
K1B 0.0419(6) 0.0308(6) 0.0283(5) -0.0009(5) 0.0032(4) -0.0022(5)
O1B 0.058(3) 0.030(2) 0.048(2) -0.0076(19) 0.008(2) -0.0033(19)
O2B 0.058(3) 0.033(2) 0.042(2) 0.0019(19) 0.012(2) -0.0067(19)
O3B 0.042(2) 0.052(3) 0.052(3) -0.014(2) -0.0018(19) -0.005(2)
O4B 0.057(3) 0.051(3) 0.040(2) -0.015(2) 0.007(2) -0.016(2)
O5B 0.074(3) 0.046(3) 0.035(2) 0.0061(19) 0.007(2) -0.020(2)
O6B 0.058(3) 0.048(3) 0.051(3) 0.010(2) -0.010(2) 0.000(2)
N7B 0.058(3) 0.037(3) 0.062(3) -0.016(3) 0.021(3) -0.008(3)
N8B 0.050(3) 0.040(3) 0.052(3) -0.010(2) 0.015(2) -0.004(2)
C40B 0.056(4) 0.049(5) 0.087(5) -0.020(4) 0.025(4) -0.001(3)
C41B 0.067(4) 0.043(4) 0.063(4) -0.015(3) 0.006(4) 0.005(3)
C42B 0.062(4) 0.026(3) 0.045(3) 0.004(3) -0.006(3) 0.000(3)
C43B 0.072(5) 0.036(4) 0.050(4) 0.012(3) 0.010(3) -0.007(3)
C44B 0.073(5) 0.050(5) 0.061(4) -0.003(3) 0.031(4) -0.020(4)
C45B 0.048(4) 0.053(5) 0.068(5) -0.011(4) 0.016(3) -0.013(3)
C46B 0.048(4) 0.062(5) 0.099(6) -0.023(5) 0.029(4) -0.010(4)
C47B 0.035(3) 0.059(5) 0.099(6) -0.020(4) 0.000(4) -0.002(3)
C48B 0.059(4) 0.070(6) 0.054(4) 0.000(4) -0.017(3) -0.010(4)
C49B 0.067(5) 0.078(6) 0.040(4) -0.018(4) -0.002(3) -0.027(4)
C50B 0.069(4) 0.053(5) 0.042(3) -0.017(3) 0.015(3) -0.017(4)
C51B 0.066(4) 0.053(5) 0.057(4) -0.016(3) 0.032(4) -0.011(4)
C52B 0.091(6) 0.053(5) 0.063(5) -0.022(4) 0.047(4) -0.017(4)
C53B 0.093(6) 0.065(6) 0.041(4) -0.005(3) 0.024(4) -0.030(4)
C54B 0.091(6) 0.050(5) 0.037(3) 0.016(3) -0.012(3) -0.023(4)
C55B 0.073(5) 0.044(4) 0.050(4) 0.017(3) -0.024(3) -0.013(3)
C56B 0.047(4) 0.063(5) 0.086(6) 0.009(4) -0.003(4) 0.013(4)
C57B 0.053(4) 0.053(5) 0.092(6) -0.014(4) 0.008(4) 0.016(4)

loop_
_atom_type_symbol
_atom_type_description
_atom_type_scat_dispersion_real
_atom_type_scat_dispersion_imag
_atom_type_scat_source
C C 0.0181 0.0091 'International Tables Vol C Tables 4.2.6.8 and 6.1.1.4'
H H 0.0000 0.0000 'International Tables Vol C Tables 4.2.6.8 and 6.1.1.4'
N N 0.0311 0.0180 'International Tables Vol C Tables 4.2.6.8 and 6.1.1.4'
O O 0.0492 0.0322 'International Tables Vol C Tables 4.2.6.8 and 6.1.1.4'
P P 0.2955 0.4335 'International Tables Vol C Tables 4.2.6.8 and 6.1.1.4'
Cr Cr -0.1635 2.4439 'International Tables Vol C Tables 4.2.6.8 and 6.1.1.4'
Co Co -2.3653 3.6143 'International Tables Vol C Tables 4.2.6.8 and 6.1.1.4'
K K 0.3868 1.0657 'International Tables Vol C Tables 4.2.6.8 and 6.1.1.4'

loop_
_geom_angle_atom_site_label_1
_geom_angle_atom_site_label_2
_geom_angle_atom_site_label_3
_geom_angle
N3A Cr1A N1A 115.07(18)
N3A Cr1A N2A 107.07(18)
N1A Cr1A N2A 128.88(19)
N3A Cr1A N4A 79.54(17)
N1A Cr1A N4A 81.32(16)
N2A Cr1A N4A 79.15(17)
N3A Cr1A Co1A 100.61(13)
N1A Cr1A Co1A 97.79(13)
N2A Cr1A Co1A 101.67(14)
N4A Cr1A Co1A 179.06(11)
N5A Co1A P1A 100.07(14)
N5A Co1A P3A 97.24(15)
P1A Co1A P3A 116.36(6)
N5A Co1A P2A 97.31(15)
P1A Co1A P2A 117.64(6)
P3A Co1A P2A 120.01(6)
N5A Co1A Cr1A 176.70(15)
P1A Co1A Cr1A 82.76(5)
P3A Co1A Cr1A 79.92(4)
P2A Co1A Cr1A 82.76(5)
C7A P1A C8A 101.1(3)
C7A P1A C11A 103.0(3)
C8A P1A C11A 103.7(3)
C7A P1A Co1A 115.48(16)
C8A P1A Co1A 119.6(2)
C11A P1A Co1A 112.0(2)
C20A P2A C21A 98.8(3)
C20A P2A C24A 95.6(3)
C21A P2A C24A 102.6(3)
C20A P2A Co1A 120.64(18)
C21A P2A Co1A 119.68(18)
C24A P2A Co1A 115.3(2)
C33A P3A C34A 99.4(2)
C33A P3A C37A 98.1(2)
C34A P3A C37A 100.3(2)
C33A P3A Co1A 116.93(16)
C34A P3A Co1A 113.19(17)
C37A P3A Co1A 124.79(16)
C6A N1A C7A 118.4(4)
C6A N1A Cr1A 115.3(3)
C7A N1A Cr1A 124.4(3)
C19A N2A C20A 116.7(4)
C19A N2A Cr1A 115.0(3)
C20A N2A Cr1A 122.3(3)
C32A N3A C33A 117.6(4)
C32A N3A Cr1A 117.2(3)
C33A N3A Cr1A 122.2(3)
C27A N4A C14A 110.9(4)
C27A N4A C1A 113.0(4)
C14A N4A C1A 116.3(4)
C27A N4A Cr1A 105.8(3)
C14A N4A Cr1A 104.6(3)
C1A N4A Cr1A 105.0(3)
N6A N5A Co1A 178.5(5)
C2A C1A C6A 121.1(5)
C2A C1A N4A 122.9(4)
C6A C1A N4A 116.0(4)
C1A C2A C3A 120.4(5)
C1A C2A H2AA 119.8
C3A C2A H2AA 119.8
C4A C3A C2A 119.6(5)
C4A C3A H3AA 120.2
C2A C3A H3AA 120.2
C3A C4A C5A 120.5(5)
C3A C4A H4AA 119.7
C5A C4A H4AA 119.7
C4A C5A C6A 122.1(5)
C4A C5A H5AA 119.0
C6A C5A H5AA 119.0
N1A C6A C5A 125.7(5)
N1A C6A C1A 118.1(4)
C5A C6A C1A 116.2(5)
N1A C7A P1A 106.9(3)
N1A C7A H7AA 110.4
P1A C7A H7AA 110.4
N1A C7A H7AB 110.4
P1A C7A H7AB 110.4
H7AA C7A H7AB 108.6
C10A C8A C9A 108.1(6)
C10A C8A P1A 118.2(6)
C9A C8A P1A 109.1(4)
C10A C8A H8AA 107.0
C9A C8A H8AA 107.0
P1A C8A H8AA 107.0
C8A C9A H9AA 109.5
C8A C9A H9AB 109.5
H9AA C9A H9AB 109.5
C8A C9A H9AC 109.5
H9AA C9A H9AC 109.5
H9AB C9A H9AC 109.5
C8A C10A H10A 109.5
C8A C10A H10B 109.5
H10A C10A H10B 109.5
C8A C10A H10C 109.5
H10A C10A H10C 109.5
H10B C10A H10C 109.5
C13A C11A C12A 112.4(5)
C13A C11A P1A 117.1(5)
C12A C11A P1A 111.2(5)
C13A C11A H11A 105.0
C12A C11A H11A 105.0
P1A C11A H11A 105.0
C11A C12A H12A 109.5
C11A C12A H12B 109.5
H12A C12A H12B 109.5
C11A C12A H12C 109.5
H12A C12A H12C 109.5
H12B C12A H12C 109.5
C11A C13A H13A 109.5
C11A C13A H13B 109.5
H13A C13A H13B 109.5
C11A C13A H13C 109.5
H13A C13A H13C 109.5
H13B C13A H13C 109.5
C15A C14A C19A 121.6(5)
C15A C14A N4A 124.2(5)
C19A C14A N4A 114.2(4)
C14A C15A C16A 120.8(5)
C14A C15A H15A 119.6
C16A C15A H15A 119.6
C15A C16A C17A 118.4(5)
C15A C16A H16A 120.8
C17A C16A H16A 120.8
C18A C17A C16A 121.0(5)
C18A C17A H17A 119.5
C16A C17A H17A 119.5
C17A C18A C19A 121.6(5)
C17A C18A H18A 119.2
C19A C18A H18A 119.2
N2A C19A C18A 126.3(5)
N2A C19A C14A 117.3(4)
C18A C19A C14A 116.4(5)
N2A C20A P2A 110.3(3)
N2A C20A H20A 109.6
P2A C20A H20A 109.6
N2A C20A H20B 109.6
P2A C20A H20B 109.6
H20A C20A H20B 108.1
C23A C21A C22A 111.2(6)
C23A C21A P2A 110.5(5)
C22A C21A P2A 110.8(5)
C23A C21A H21A 108.1
C22A C21A H21A 108.1
P2A C21A H21A 108.1
C21A C22A H22A 109.5
C21A C22A H22B 109.5
H22A C22A H22B 109.5
C21A C22A H22C 109.5
H22A C22A H22C 109.5
H22B C22A H22C 109.5
C21A C23A H23A 109.5
C21A C23A H23B 109.5
H23A C23A H23B 109.5
C21A C23A H23C 109.5
H23A C23A H23C 109.5
H23B C23A H23C 109.5
C26A C24A C25A 114.0(6)
C26A C24A P2A 118.2(5)
C25A C24A P2A 115.6(5)
C26A C24A H24A 101.8
C25A C24A H24A 101.8
P2A C24A H24A 101.8
C24A C25A H25A 109.5
C24A C25A H25B 109.5
H25A C25A H25B 109.5
C24A C25A H25C 109.5
H25A C25A H25C 109.5
H25B C25A H25C 109.5
C24A C26A H26A 109.5
C24A C26A H26B 109.5
H26A C26A H26B 109.5
C24A C26A H26C 109.5
H26A C26A H26C 109.5
H26B C26A H26C 109.5
C28A C27A C32A 121.5(5)
C28A C27A N4A 123.7(4)
C32A C27A N4A 114.7(4)
C27A C28A C29A 120.5(5)
C27A C28A H28A 119.7
C29A C28A H28A 119.7
C30A C29A C28A 118.7(5)
C30A C29A H29A 120.6
C28A C29A H29A 120.6
C29A C30A C31A 121.6(5)
C29A C30A H30A 119.2
C31A C30A H30A 119.2
C30A C31A C32A 120.7(5)
C30A C31A H31A 119.6
C32A C31A H31A 119.6
N3A C32A C31A 125.8(5)
N3A C32A C27A 117.6(4)
C31A C32A C27A 116.6(5)
N3A C33A P3A 105.7(3)
N3A C33A H33A 110.6
P3A C33A H33A 110.6
N3A C33A H33B 110.6
P3A C33A H33B 110.6
H33A C33A H33B 108.7
C36A C34A C35A 107.6(4)
C36A C34A P3A 117.2(4)
C35A C34A P3A 113.7(4)
C36A C34A H34A 105.8
C35A C34A H34A 105.8
P3A C34A H34A 105.8
C34A C35A H35A 109.5
C34A C35A H35B 109.5
H35A C35A H35B 109.5
C34A C35A H35C 109.5
H35A C35A H35C 109.5
H35B C35A H35C 109.5
C34A C36A H36A 109.5
C34A C36A H36B 109.5
H36A C36A H36B 109.5
C34A C36A H36C 109.5
H36A C36A H36C 109.5
H36B C36A H36C 109.5
C38A C37A C39A 108.5(5)
C38A C37A P3A 113.4(4)
C39A C37A P3A 113.2(4)
C38A C37A H37A 107.1
C39A C37A H37A 107.1
P3A C37A H37A 107.1
C37A C38A H38A 109.5
C37A C38A H38B 109.5
H38A C38A H38B 109.5
C37A C38A H38C 109.5
H38A C38A H38C 109.5
H38B C38A H38C 109.5
C37A C39A H39A 109.5
C37A C39A H39B 109.5
H39A C39A H39B 109.5
C37A C39A H39C 109.5
H39A C39A H39C 109.5
H39B C39A H39C 109.5
N1B Cr1B N2B 118.3(2)
N1B Cr1B N3B 128.26(19)
N2B Cr1B N3B 105.13(19)
N1B Cr1B N4B 80.62(17)
N2B Cr1B N4B 79.83(17)
N3B Cr1B N4B 80.78(17)
N1B Cr1B Co1B 99.18(14)
N2B Cr1B Co1B 101.19(14)
N3B Cr1B Co1B 98.55(14)
N4B Cr1B Co1B 178.91(12)
N5B Co1B P1B 100.17(15)
N5B Co1B P3B 97.17(16)
P1B Co1B P3B 122.21(6)
N5B Co1B P2B 100.77(16)
P1B Co1B P2B 113.74(6)
P3B Co1B P2B 116.31(6)
N5B Co1B Cr1B 176.60(16)
P1B Co1B Cr1B 80.64(5)
P3B Co1B Cr1B 79.66(5)
P2B Co1B Cr1B 81.84(5)
C7B P1B C8B 101.8(2)
C7B P1B C11B 101.7(3)
C8B P1B C11B 102.0(3)
C7B P1B Co1B 115.81(16)
C8B P1B Co1B 118.38(19)
C11B P1B Co1B 114.8(2)
C20B P2B C24B 103.1(4)
C20B P2B C21B 96.6(3)
C24B P2B C21B 95.0(4)
C20B P2B C24C 91.5(7)
C21B P2B C24C 116.0(8)
C20B P2B Co1B 116.35(18)
C24B P2B Co1B 124.3(3)
C21B P2B Co1B 116.3(3)
C24C P2B Co1B 115.7(6)
C33B P3B C34B 100.9(3)
C33B P3B C37B 97.4(3)
C34B P3B C37B 99.7(3)
C33B P3B Co1B 113.81(18)
C34B P3B Co1B 113.74(18)
C37B P3B Co1B 127.19(17)
C6B N1B C7B 119.1(4)
C6B N1B Cr1B 113.7(3)
C7B N1B Cr1B 123.6(3)
C19B N2B C20B 119.2(4)
C19B N2B Cr1B 113.5(3)
C20B N2B Cr1B 121.5(4)
C32B N3B C33B 120.2(4)
C32B N3B Cr1B 116.9(3)
C33B N3B Cr1B 122.8(3)
C27B N4B C1B 115.7(4)
C27B N4B C14B 112.8(4)
C1B N4B C14B 113.1(4)
C27B N4B Cr1B 105.6(3)
C1B N4B Cr1B 104.2(3)
C14B N4B Cr1B 104.1(3)
N6B N5B Co1B 177.5(6)
C2B C1B C6B 121.0(4)
C2B C1B N4B 123.4(4)
C6B C1B N4B 115.6(4)
C1B C2B C3B 120.4(5)
C1B C2B H2BA 119.8
C3B C2B H2BA 119.8
C4B C3B C2B 118.9(5)
C4B C3B H3BA 120.6
C2B C3B H3BA 120.6
C5B C4B C3B 121.5(5)
C5B C4B H4BA 119.2
C3B C4B H4BA 119.2
C4B C5B C6B 120.2(5)
C4B C5B H5BA 119.9
C6B C5B H5BA 119.9
N1B C6B C5B 124.4(5)
N1B C6B C1B 117.4(4)
C5B C6B C1B 117.9(5)
N1B C7B P1B 104.5(3)
N1B C7B H7BA 110.9
P1B C7B H7BA 110.9
N1B C7B H7BB 110.9
P1B C7B H7BB 110.9
H7BA C7B H7BB 108.9
C9B C8B C10B 108.5(5)
C9B C8B P1B 113.2(4)
C10B C8B P1B 115.9(4)
C9B C8B H8BA 106.2
C10B C8B H8BA 106.2
P1B C8B H8BA 106.2
C8B C9B H9BA 109.5
C8B C9B H9BB 109.5
H9BA C9B H9BB 109.5
C8B C9B H9BC 109.5
H9BA C9B H9BC 109.5
H9BB C9B H9BC 109.5
C8B C10B H10D 109.5
C8B C10B H10E 109.5
H10D C10B H10E 109.5
C8B C10B H10F 109.5
H10D C10B H10F 109.5
H10E C10B H10F 109.5
C13B C11B C12B 114.4(7)
C13B C11B P1B 121.2(6)
C12B C11B P1B 112.6(5)
C13B C11B H11B 101.6
C12B C11B H11B 101.6
P1B C11B H11B 101.6
C11B C12B H12D 109.5
C11B C12B H12E 109.5
H12D C12B H12E 109.5
C11B C12B H12F 109.5
H12D C12B H12F 109.5
H12E C12B H12F 109.5
C11B C13B H13D 109.5
C11B C13B H13E 109.5
H13D C13B H13E 109.5
C11B C13B H13F 109.5
H13D C13B H13F 109.5
H13E C13B H13F 109.5
C15B C14B C19B 122.7(5)
C15B C14B N4B 123.3(4)
C19B C14B N4B 113.9(4)
C14B C15B C16B 120.1(5)
C14B C15B H15B 119.9
C16B C15B H15B 119.9
C17B C16B C15B 118.5(5)
C17B C16B H16B 120.7
C15B C16B H16B 120.7
C18B C17B C16B 121.8(5)
C18B C17B H17B 119.1
C16B C17B H17B 119.1
C17B C18B C19B 121.7(5)
C17B C18B H18B 119.2
C19B C18B H18B 119.2
N2B C19B C18B 126.8(5)
N2B C19B C14B 118.0(5)
C18B C19B C14B 115.2(5)
N2B C20B P2B 108.5(4)
N2B C20B H20C 110.0
P2B C20B H20C 110.0
N2B C20B H20D 110.0
P2B C20B H20D 110.0
H20C C20B H20D 108.4
C23B C21B C22B 112.1(8)
C22B C21B C23C 93.7(12)
C23B C21B P2B 117.4(7)
C22B C21B P2B 117.8(6)
C23C C21B P2B 94.6(10)
C23B C21B H21B 102.0
C22B C21B H21B 102.0
P2B C21B H21B 102.0
C21B C22B H22D 109.5
C21B C22B H22E 109.5
H22D C22B H22E 109.5
C21B C22B H22F 109.5
H22D C22B H22F 109.5
H22E C22B H22F 109.5
C21B C23B H23D 109.5
C21B C23B H23E 109.5
H23D C23B H23E 109.5
C21B C23B H23F 109.5
H23D C23B H23F 109.5
H23E C23B H23F 109.5
C24B C25B H25D 109.5
C24B C25B H25E 109.5
H25D C25B H25E 109.5
C24B C25B H25F 109.5
H25D C25B H25F 109.5
H25E C25B H25F 109.5
C26B C24B C25B 110.2(10)
C26B C24B P2B 111.3(7)
C25B C24B P2B 110.8(7)
C26B C24B H24B 108.1
C25B C24B H24B 108.1
P2B C24B H24B 108.1
C24B C26B H26D 109.5
C24B C26B H26E 109.5
H26D C26B H26E 109.5
C24B C26B H26F 109.5
H26D C26B H26F 109.5
H26E C26B H26F 109.5
C21B C23C H23G 109.5
C21B C23C H23H 109.5
H23G C23C H23H 109.5
C21B C23C H23I 109.5
H23G C23C H23I 109.5
H23H C23C H23I 109.5
C24C C25C H25G 109.5
C24C C25C H25H 109.5
H25G C25C H25H 109.5
C24C C25C H25I 109.5
H25G C25C H25I 109.5
H25H C25C H25I 109.5
C26C C24C C25C 108.4(19)
C26C C24C P2B 116.8(19)
C25C C24C P2B 119.4(15)
C26C C24C H24C 103.3
C25C C24C H24C 103.3
P2B C24C H24C 103.3
C24C C26C H26G 109.5
C24C C26C H26H 109.5
H26G C26C H26H 109.5
C24C C26C H26I 109.5
H26G C26C H26I 109.5
H26H C26C H26I 109.5
C28B C27B C32B 120.2(4)
C28B C27B N4B 123.3(5)
C32B C27B N4B 116.6(4)
C27B C28B C29B 121.4(5)
C27B C28B H28B 119.3
C29B C28B H28B 119.3
C30B C29B C28B 118.4(5)
C30B C29B H29B 120.8
C28B C29B H29B 120.8
C31B C30B C29B 121.1(5)
C31B C30B H30B 119.5
C29B C30B H30B 119.5
C30B C31B C32B 121.8(5)
C30B C31B H31B 119.1
C32B C31B H31B 119.1
N3B C32B C31B 126.1(5)
N3B C32B C27B 117.0(4)
C31B C32B C27B 116.9(5)
N3B C33B P3B 104.7(3)
N3B C33B H33C 110.8
P3B C33B H33C 110.8
N3B C33B H33D 110.8
P3B C33B H33D 110.8
H33C C33B H33D 108.9
C35B C34B C36B 109.1(5)
C35B C34B P3B 116.5(4)
C36B C34B P3B 114.0(4)
C35B C34B H34B 105.4
C36B C34B H34B 105.4
P3B C34B H34B 105.4
C34B C35B H35D 109.5
C34B C35B H35E 109.5
H35D C35B H35E 109.5
C34B C35B H35F 109.5
H35D C35B H35F 109.5
H35E C35B H35F 109.5
C34B C36B H36D 109.5
C34B C36B H36E 109.5
H36D C36B H36E 109.5
C34B C36B H36F 109.5
H36D C36B H36F 109.5
H36E C36B H36F 109.5
C38B C37B C39B 109.2(5)
C38B C37B P3B 114.1(4)
C39B C37B P3B 112.4(4)
C38B C37B H37B 106.9
C39B C37B H37B 106.9
P3B C37B H37B 106.9
C37B C38B H38D 109.5
C37B C38B H38E 109.5
H38D C38B H38E 109.5
C37B C38B H38F 109.5
H38D C38B H38F 109.5
H38E C38B H38F 109.5
C37B C39B H39D 109.5
C37B C39B H39E 109.5
H39D C39B H39E 109.5
C37B C39B H39F 109.5
H39D C39B H39F 109.5
H39E C39B H39F 109.5
O3A K1A O6A 119.01(12)
O3A K1A O1A 97.42(12)
O6A K1A O1A 137.72(12)
O3A K1A O2A 139.61(12)
O6A K1A O2A 96.66(12)
O1A K1A O2A 61.19(12)
O3A K1A O4A 60.80(11)
O6A K1A O4A 100.18(12)
O1A K1A O4A 116.93(12)
O2A K1A O4A 96.80(11)
O3A K1A O5A 99.82(11)
O6A K1A O5A 59.77(11)
O1A K1A O5A 95.52(11)
O2A K1A O5A 115.13(11)
O4A K1A O5A 142.99(11)
O3A K1A N8A 119.66(12)
O6A K1A N8A 61.78(12)
O1A K1A N8A 119.43(12)
O2A K1A N8A 59.61(12)
O4A K1A N8A 60.23(11)
O5A K1A N8A 119.91(12)
O3A K1A N7A 60.87(11)
O6A K1A N7A 118.02(12)
O1A K1A N7A 60.34(12)
O2A K1A N7A 120.05(12)
O4A K1A N7A 120.30(11)
O5A K1A N7A 59.77(11)
N8A K1A N7A 179.47(13)
C42A O1A C41A 112.0(4)
C42A O1A K1A 112.5(3)
C41A O1A K1A 121.8(3)
C43A O2A C44A 112.0(5)
C43A O2A K1A 114.4(3)
C44A O2A K1A 123.0(3)
C47A O3A C48A 110.7(4)
C47A O3A K1A 123.0(3)
C48A O3A K1A 117.9(3)
C50A O4A C49A 110.6(4)
C50A O4A K1A 119.8(3)
C49A O4A K1A 112.6(3)
C53A O5A C54A 111.2(4)
C53A O5A K1A 118.6(3)
C54A O5A K1A 112.0(3)
C55A O6A C56A 110.8(4)
C55A O6A K1A 119.4(3)
C56A O6A K1A 120.7(3)
C46A N7A C52A 109.8(4)
C46A N7A C40A 111.2(4)
C52A N7A C40A 109.6(4)
C46A N7A K1A 107.1(3)
C52A N7A K1A 111.2(3)
C40A N7A K1A 108.0(3)
C51A N8A C57A 110.6(5)
C51A N8A C45A 110.7(4)
C57A N8A C45A 110.0(4)
C51A N8A K1A 110.1(3)
C57A N8A K1A 105.5(3)
C45A N8A K1A 109.8(3)
N7A C40A C41A 114.0(5)
N7A C40A H40A 108.8
C41A C40A H40A 108.8
N7A C40A H40B 108.8
C41A C40A H40B 108.8
H40A C40A H40B 107.7
O1A C41A C40A 109.3(4)
O1A C41A H41A 109.8
C40A C41A H41A 109.8
O1A C41A H41B 109.8
C40A C41A H41B 109.8
H41A C41A H41B 108.3
O1A C42A C43A 110.6(5)
O1A C42A H42A 109.5
C43A C42A H42A 109.5
O1A C42A H42B 109.5
C43A C42A H42B 109.5
H42A C42A H42B 108.1
O2A C43A C42A 110.0(5)
O2A C43A H43A 109.7
C42A C43A H43A 109.7
O2A C43A H43B 109.7
C42A C43A H43B 109.7
H43A C43A H43B 108.2
O2A C44A C45A 108.3(4)
O2A C44A H44A 110.0
C45A C44A H44A 110.0
O2A C44A H44B 110.0
C45A C44A H44B 110.0
H44A C44A H44B 108.4
N8A C45A C44A 113.0(5)
N8A C45A H45A 109.0
C44A C45A H45A 109.0
N8A C45A H45B 109.0
C44A C45A H45B 109.0
H45A C45A H45B 107.8
N7A C46A C47A 114.6(5)
N7A C46A H46A 108.6
C47A C46A H46A 108.6
N7A C46A H46B 108.6
C47A C46A H46B 108.6
H46A C46A H46B 107.6
O3A C47A C46A 108.7(4)
O3A C47A H47A 109.9
C46A C47A H47A 109.9
O3A C47A H47B 109.9
C46A C47A H47B 109.9
H47A C47A H47B 108.3
O3A C48A C49A 109.3(4)
O3A C48A H48A 109.8
C49A C48A H48A 109.8
O3A C48A H48B 109.8
C49A C48A H48B 109.8
H48A C48A H48B 108.3
O4A C49A C48A 109.4(4)
O4A C49A H49A 109.8
C48A C49A H49A 109.8
O4A C49A H49B 109.8
C48A C49A H49B 109.8
H49A C49A H49B 108.2
O4A C50A C51A 109.9(5)
O4A C50A H50A 109.7
C51A C50A H50A 109.7
O4A C50A H50B 109.7
C51A C50A H50B 109.7
H50A C50A H50B 108.2
N8A C51A C50A 113.8(5)
N8A C51A H51A 108.8
C50A C51A H51A 108.8
N8A C51A H51B 108.8
C50A C51A H51B 108.8
H51A C51A H51B 107.7
N7A C52A C53A 113.1(4)
N7A C52A H52A 109.0
C53A C52A H52A 109.0
N7A C52A H52B 109.0
C53A C52A H52B 109.0
H52A C52A H52B 107.8
O5A C53A C52A 109.7(4)
O5A C53A H53A 109.7
C52A C53A H53A 109.7
O5A C53A H53B 109.7
C52A C53A H53B 109.7
H53A C53A H53B 108.2
O5A C54A C55A 110.1(4)
O5A C54A H54A 109.6
C55A C54A H54A 109.6
O5A C54A H54B 109.6
C55A C54A H54B 109.6
H54A C54A H54B 108.2
O6A C55A C54A 109.2(4)
O6A C55A H55A 109.8
C54A C55A H55A 109.8
O6A C55A H55B 109.8
C54A C55A H55B 109.8
H55A C55A H55B 108.3
O6A C56A C57A 110.1(5)
O6A C56A H56A 109.6
C57A C56A H56A 109.6
O6A C56A H56B 109.6
C57A C56A H56B 109.6
H56A C56A H56B 108.2
N8A C57A C56A 116.2(5)
N8A C57A H57A 108.2
C56A C57A H57A 108.2
N8A C57A H57B 108.2
C56A C57A H57B 108.2
H57A C57A H57B 107.4
O2B K1B O4B 92.50(13)
O2B K1B O1B 60.64(13)
O4B K1B O1B 114.68(14)
O2B K1B O5B 121.91(13)
O4B K1B O5B 140.77(14)
O1B K1B O5B 99.56(13)
O2B K1B O6B 98.24(14)
O4B K1B O6B 101.74(15)
O1B K1B O6B 137.53(14)
O5B K1B O6B 58.53(14)
O2B K1B O3B 130.80(14)
O4B K1B O3B 59.77(13)
O1B K1B O3B 92.97(14)
O5B K1B O3B 101.76(13)
O6B K1B O3B 125.16(14)
O2B K1B N7B 121.05(15)
O4B K1B N7B 118.90(15)
O1B K1B N7B 61.04(14)
O5B K1B N7B 61.46(16)
O6B K1B N7B 119.22(16)
O3B K1B N7B 59.77(14)
O2B K1B N8B 60.42(14)
O4B K1B N8B 61.01(14)
O1B K1B N8B 120.49(14)
O5B K1B N8B 117.51(16)
O6B K1B N8B 59.57(15)
O3B K1B N8B 119.88(14)
N7B K1B N8B 178.45(17)
C42B O1B C41B 110.6(5)
C42B O1B K1B 114.4(3)
C41B O1B K1B 115.1(4)
C43B O2B C44B 112.3(5)
C43B O2B K1B 115.2(4)
C44B O2B K1B 119.2(4)
C47B O3B C48B 112.6(6)
C47B O3B K1B 118.1(4)
C48B O3B K1B 111.5(4)
C50B O4B C49B 111.0(5)
C50B O4B K1B 115.0(4)
C49B O4B K1B 117.6(4)
C53B O5B C54B 110.0(5)
C53B O5B K1B 113.3(4)
C54B O5B K1B 115.7(4)
C56B O6B C55B 112.8(6)
C56B O6B K1B 118.0(4)
C55B O6B K1B 116.2(4)
C40B N7B C52B 109.7(6)
C40B N7B C46B 109.4(6)
C52B N7B C46B 110.1(6)
C40B N7B K1B 109.6(4)
C52B N7B K1B 108.2(4)
C46B N7B K1B 109.8(4)
C57B N8B C51B 109.6(6)
C57B N8B C45B 110.1(6)
C51B N8B C45B 109.4(5)
C57B N8B K1B 109.9(4)
C51B N8B K1B 109.3(4)
C45B N8B K1B 108.5(4)
N7B C40B C41B 113.6(6)
N7B C40B H40C 108.8
C41B C40B H40C 108.8
N7B C40B H40D 108.8
C41B C40B H40D 108.8
H40C C40B H40D 107.7
O1B C41B C40B 109.4(5)
O1B C41B H41C 109.8
C40B C41B H41C 109.8
O1B C41B H41D 109.8
C40B C41B H41D 109.8
H41C C41B H41D 108.2
O1B C42B C43B 109.3(5)
O1B C42B H42C 109.8
C43B C42B H42C 109.8
O1B C42B H42D 109.8
C43B C42B H42D 109.8
H42C C42B H42D 108.3
O2B C43B C42B 109.6(5)
O2B C43B H43C 109.7
C42B C43B H43C 109.7
O2B C43B H43D 109.7
C42B C43B H43D 109.7
H43C C43B H43D 108.2
O2B C44B C45B 109.5(6)
O2B C44B H44C 109.8
C45B C44B H44C 109.8
O2B C44B H44D 109.8
C45B C44B H44D 109.8
H44C C44B H44D 108.2
N8B C45B C44B 113.4(6)
N8B C45B H45C 108.9
C44B C45B H45C 108.9
N8B C45B H45D 108.9
C44B C45B H45D 108.9
H45C C45B H45D 107.7
N7B C46B C47B 113.6(6)
N7B C46B H46C 108.8
C47B C46B H46C 108.8
N7B C46B H46D 108.8
C47B C46B H46D 108.8
H46C C46B H46D 107.7
O3B C47B C46B 109.6(6)
O3B C47B H47C 109.8
C46B C47B H47C 109.8
O3B C47B H47D 109.8
C46B C47B H47D 109.8
H47C C47B H47D 108.2
O3B C48B C49B 110.2(6)
O3B C48B H48C 109.6
C49B C48B H48C 109.6
O3B C48B H48D 109.6
C49B C48B H48D 109.6
H48C C48B H48D 108.1
O4B C49B C48B 110.3(6)
O4B C49B H49C 109.6
C48B C49B H49C 109.6
O4B C49B H49D 109.6
C48B C49B H49D 109.6
H49C C49B H49D 108.1
O4B C50B C51B 109.5(6)
O4B C50B H50C 109.8
C51B C50B H50C 109.8
O4B C50B H50D 109.8
C51B C50B H50D 109.8
H50C C50B H50D 108.2
N8B C51B C50B 113.5(5)
N8B C51B H51C 108.9
C50B C51B H51C 108.9
N8B C51B H51D 108.9
C50B C51B H51D 108.9
H51C C51B H51D 107.7
N7B C52B C53B 114.9(6)
N7B C52B H52C 108.5
C53B C52B H52C 108.5
N7B C52B H52D 108.5
C53B C52B H52D 108.5
H52C C52B H52D 107.5
O5B C53B C52B 108.9(6)
O5B C53B H53C 109.9
C52B C53B H53C 109.9
O5B C53B H53D 109.9
C52B C53B H53D 109.9
H53C C53B H53D 108.3
O5B C54B C55B 108.9(5)
O5B C54B H54C 109.9
C55B C54B H54C 109.9
O5B C54B H54D 109.9
C55B C54B H54D 109.9
H54C C54B H54D 108.3
O6B C55B C54B 108.9(6)
O6B C55B H55C 109.9
C54B C55B H55C 109.9
O6B C55B H55D 109.9
C54B C55B H55D 109.9
H55C C55B H55D 108.3
O6B C56B C57B 109.1(6)
O6B C56B H56C 109.9
C57B C56B H56C 109.9
O6B C56B H56D 109.9
C57B C56B H56D 109.9
H56C C56B H56D 108.3
N8B C57B C56B 115.6(6)
N8B C57B H57C 108.4
C56B C57B H57C 108.4
N8B C57B H57D 108.4
C56B C57B H57D 108.4
H57C C57B H57D 107.4

loop_
_geom_bond_atom_site_label_1
_geom_bond_atom_site_label_2
_geom_bond_distance
Cr1A N3A 1.953(4)
Cr1A N1A 1.974(4)
Cr1A N2A 1.980(4)
Cr1A N4A 2.202(4)
Cr1A Co1A 2.5822(11)
Co1A N5A 1.792(5)
Co1A P1A 2.1907(15)
Co1A P3A 2.1918(14)
Co1A P2A 2.1965(14)
P1A C7A 1.855(6)
P1A C8A 1.869(6)
P1A C11A 1.894(6)
P2A C20A 1.859(6)
P2A C21A 1.876(6)
P2A C24A 1.893(6)
P3A C33A 1.862(5)
P3A C34A 1.879(5)
P3A C37A 1.895(5)
N1A C6A 1.366(7)
N1A C7A 1.455(6)
N2A C19A 1.373(7)
N2A C20A 1.448(7)
N3A C32A 1.350(6)
N3A C33A 1.442(6)
N4A C27A 1.469(6)
N4A C14A 1.474(6)
N4A C1A 1.478(6)
N5A N6A 1.135(6)
C1A C2A 1.382(7)
C1A C6A 1.433(7)
C2A C3A 1.397(7)
C2A H2AA 0.9500
C3A C4A 1.372(8)
C3A H3AA 0.9500
C4A C5A 1.388(8)
C4A H4AA 0.9500
C5A C6A 1.401(7)
C5A H5AA 0.9500
C7A H7AA 0.9900
C7A H7AB 0.9900
C8A C10A 1.503(9)
C8A C9A 1.546(10)
C8A H8AA 1.0000
C9A H9AA 0.9800
C9A H9AB 0.9800
C9A H9AC 0.9800
C10A H10A 0.9800
C10A H10B 0.9800
C10A H10C 0.9800
C11A C13A 1.522(9)
C11A C12A 1.535(10)
C11A H11A 1.0000
C12A H12A 0.9800
C12A H12B 0.9800
C12A H12C 0.9800
C13A H13A 0.9800
C13A H13B 0.9800
C13A H13C 0.9800
C14A C15A 1.376(7)
C14A C19A 1.425(7)
C15A C16A 1.389(7)
C15A H15A 0.9500
C16A C17A 1.396(8)
C16A H16A 0.9500
C17A C18A 1.383(8)
C17A H17A 0.9500
C18A C19A 1.397(7)
C18A H18A 0.9500
C20A H20A 0.9900
C20A H20B 0.9900
C21A C23A 1.497(10)
C21A C22A 1.534(10)
C21A H21A 1.0000
C22A H22A 0.9800
C22A H22B 0.9800
C22A H22C 0.9800
C23A H23A 0.9800
C23A H23B 0.9800
C23A H23C 0.9800
C24A C26A 1.443(10)
C24A C25A 1.521(9)
C24A H24A 1.0000
C25A H25A 0.9800
C25A H25B 0.9800
C25A H25C 0.9800
C26A H26A 0.9800
C26A H26B 0.9800
C26A H26C 0.9800
C27A C28A 1.374(7)
C27A C32A 1.420(7)
C28A C29A 1.404(7)
C28A H28A 0.9500
C29A C30A 1.376(8)
C29A H29A 0.9500
C30A C31A 1.386(7)
C30A H30A 0.9500
C31A C32A 1.417(7)
C31A H31A 0.9500
C33A H33A 0.9900
C33A H33B 0.9900
C34A C36A 1.525(7)
C34A C35A 1.538(7)
C34A H34A 1.0000
C35A H35A 0.9800
C35A H35B 0.9800
C35A H35C 0.9800
C36A H36A 0.9800
C36A H36B 0.9800
C36A H36C 0.9800
C37A C38A 1.520(7)
C37A C39A 1.529(8)
C37A H37A 1.0000
C38A H38A 0.9800
C38A H38B 0.9800
C38A H38C 0.9800
C39A H39A 0.9800
C39A H39B 0.9800
C39A H39C 0.9800
Cr1B N1B 1.975(4)
Cr1B N2B 1.975(5)
Cr1B N3B 1.979(4)
Cr1B N4B 2.183(4)
Cr1B Co1B 2.5377(12)
Co1B N5B 1.813(5)
Co1B P1B 2.1988(14)
Co1B P3B 2.2057(14)
Co1B P2B 2.2188(15)
P1B C7B 1.853(5)
P1B C8B 1.873(5)
P1B C11B 1.891(7)
P2B C20B 1.846(6)
P2B C24B 1.888(8)
P2B C21B 1.899(7)
P2B C24C 1.92(2)
P3B C33B 1.862(6)
P3B C34B 1.878(6)
P3B C37B 1.895(5)
N1B C6B 1.374(6)
N1B C7B 1.450(6)
N2B C19B 1.353(7)
N2B C20B 1.445(7)
N3B C32B 1.347(7)
N3B C33B 1.452(7)
N4B C27B 1.466(6)
N4B C1B 1.470(6)
N4B C14B 1.484(6)
N5B N6B 1.120(7)
C1B C2B 1.372(7)
C1B C6B 1.422(7)
C2B C3B 1.412(7)
C2B H2BA 0.9500
C3B C4B 1.386(8)
C3B H3BA 0.9500
C4B C5B 1.382(7)
C4B H4BA 0.9500
C5B C6B 1.413(7)
C5B H5BA 0.9500
C7B H7BA 0.9900
C7B H7BB 0.9900
C8B C9B 1.517(9)
C8B C10B 1.520(8)
C8B H8BA 1.0000
C9B H9BA 0.9800
C9B H9BB 0.9800
C9B H9BC 0.9800
C10B H10D 0.9800
C10B H10E 0.9800
C10B H10F 0.9800
C11B C13B 1.452(11)
C11B C12B 1.500(10)
C11B H11B 1.0000
C12B H12D 0.9800
C12B H12E 0.9800
C12B H12F 0.9800
C13B H13D 0.9800
C13B H13E 0.9800
C13B H13F 0.9800
C14B C15B 1.359(7)
C14B C19B 1.428(7)
C15B C16B 1.397(7)
C15B H15B 0.9500
C16B C17B 1.392(8)
C16B H16B 0.9500
C17B C18B 1.354(8)
C17B H17B 0.9500
C18B C19B 1.421(7)
C18B H18B 0.9500
C20B H20C 0.9900
C20B H20D 0.9900
C21B C23B 1.487(15)
C21B C22B 1.505(10)
C21B C23C 1.84(4)
C21B H21B 1.0000
C22B H22D 0.9800
C22B H22E 0.9800
C22B H22F 0.9800
C23B H23D 0.9800
C23B H23E 0.9800
C23B H23F 0.9800
C25B C24B 1.521(12)
C25B H25D 0.9800
C25B H25E 0.9800
C25B H25F 0.9800
C24B C26B 1.480(13)
C24B H24B 1.0000
C26B H26D 0.9800
C26B H26E 0.9800
C26B H26F 0.9800
C23C H23G 0.9800
C23C H23H 0.9800
C23C H23I 0.9800
C25C C24C 1.505(19)
C25C H25G 0.9800
C25C H25H 0.9800
C25C H25I 0.9800
C24C C26C 1.48(2)
C24C H24C 1.0000
C26C H26G 0.9800
C26C H26H 0.9800
C26C H26I 0.9800
C27B C28B 1.383(7)
C27B C32B 1.427(7)
C28B C29B 1.397(7)
C28B H28B 0.9500
C29B C30B 1.383(8)
C29B H29B 0.9500
C30B C31B 1.380(8)
C30B H30B 0.9500
C31B C32B 1.400(7)
C31B H31B 0.9500
C33B H33C 0.9900
C33B H33D 0.9900
C34B C35B 1.523(8)
C34B C36B 1.524(9)
C34B H34B 1.0000
C35B H35D 0.9800
C35B H35E 0.9800
C35B H35F 0.9800
C36B H36D 0.9800
C36B H36E 0.9800
C36B H36F 0.9800
C37B C38B 1.512(9)
C37B C39B 1.532(9)
C37B H37B 1.0000
C38B H38D 0.9800
C38B H38E 0.9800
C38B H38F 0.9800
C39B H39D 0.9800
C39B H39E 0.9800
C39B H39F 0.9800
K1A O3A 2.736(4)
K1A O6A 2.745(4)
K1A O1A 2.776(4)
K1A O2A 2.786(4)
K1A O4A 2.827(4)
K1A O5A 2.886(4)
K1A N8A 2.968(5)
K1A N7A 2.975(5)
O1A C42A 1.414(7)
O1A C41A 1.422(7)
O2A C43A 1.402(7)
O2A C44A 1.419(7)
O3A C47A 1.423(6)
O3A C48A 1.425(6)
O4A C50A 1.411(7)
O4A C49A 1.422(6)
O5A C53A 1.416(7)
O5A C54A 1.421(6)
O6A C55A 1.412(6)
O6A C56A 1.436(7)
N7A C46A 1.468(7)
N7A C52A 1.468(6)
N7A C40A 1.475(6)
N8A C51A 1.460(7)
N8A C57A 1.474(7)
N8A C45A 1.477(7)
C40A C41A 1.495(8)
C40A H40A 0.9900
C40A H40B 0.9900
C41A H41A 0.9900
C41A H41B 0.9900
C42A C43A 1.471(10)
C42A H42A 0.9900
C42A H42B 0.9900
C43A H43A 0.9900
C43A H43B 0.9900
C44A C45A 1.515(8)
C44A H44A 0.9900
C44A H44B 0.9900
C45A H45A 0.9900
C45A H45B 0.9900
C46A C47A 1.516(7)
C46A H46A 0.9900
C46A H46B 0.9900
C47A H47A 0.9900
C47A H47B 0.9900
C48A C49A 1.504(8)
C48A H48A 0.9900
C48A H48B 0.9900
C49A H49A 0.9900
C49A H49B 0.9900
C50A C51A 1.516(8)
C50A H50A 0.9900
C50A H50B 0.9900
C51A H51A 0.9900
C51A H51B 0.9900
C52A C53A 1.524(7)
C52A H52A 0.9900
C52A H52B 0.9900
C53A H53A 0.9900
C53A H53B 0.9900
C54A C55A 1.496(8)
C54A H54A 0.9900
C54A H54B 0.9900
C55A H55A 0.9900
C55A H55B 0.9900
C56A C57A 1.475(8)
C56A H56A 0.9900
C56A H56B 0.9900
C57A H57A 0.9900
C57A H57B 0.9900
K1B O2B 2.790(4)
K1B O4B 2.794(4)
K1B O1B 2.797(4)
K1B O5B 2.859(4)
K1B O6B 2.880(5)
K1B O3B 2.881(4)
K1B N7B 2.995(5)
K1B N8B 3.001(5)
O1B C42B 1.426(7)
O1B C41B 1.428(8)
O2B C43B 1.413(8)
O2B C44B 1.414(7)
O3B C47B 1.414(8)
O3B C48B 1.416(8)
O4B C50B 1.418(8)
O4B C49B 1.422(8)
O5B C53B 1.428(8)
O5B C54B 1.441(9)
O6B C56B 1.425(9)
O6B C55B 1.435(8)
N7B C40B 1.447(9)
N7B C52B 1.449(10)
N7B C46B 1.474(9)
N8B C57B 1.459(9)
N8B C51B 1.463(8)
N8B C45B 1.473(8)
C40B C41B 1.516(10)
C40B H40C 0.9900
C40B H40D 0.9900
C41B H41C 0.9900
C41B H41D 0.9900
C42B C43B 1.495(9)
C42B H42C 0.9900
C42B H42D 0.9900
C43B H43C 0.9900
C43B H43D 0.9900
C44B C45B 1.500(10)
C44B H44C 0.9900
C44B H44D 0.9900
C45B H45C 0.9900
C45B H45D 0.9900
C46B C47B 1.499(11)
C46B H46C 0.9900
C46B H46D 0.9900
C47B H47C 0.9900
C47B H47D 0.9900
C48B C49B 1.473(11)
C48B H48C 0.9900
C48B H48D 0.9900
C49B H49C 0.9900
C49B H49D 0.9900
C50B C51B 1.513(9)
C50B H50C 0.9900
C50B H50D 0.9900
C51B H51C 0.9900
C51B H51D 0.9900
C52B C53B 1.515(11)
C52B H52C 0.9900
C52B H52D 0.9900
C53B H53C 0.9900
C53B H53D 0.9900
C54B C55B 1.475(10)
C54B H54C 0.9900
C54B H54D 0.9900
C55B H55C 0.9900
C55B H55D 0.9900
C56B C57B 1.477(11)
C56B H56C 0.9900
C56B H56D 0.9900
C57B H57C 0.9900
C57B H57D 0.9900

loop_
_geom_torsion_atom_site_label_1
_geom_torsion_atom_site_label_2
_geom_torsion_atom_site_label_3
_geom_torsion_atom_site_label_4
_geom_torsion
C27A N4A C1A C2A 47.6(6)
C14A N4A C1A C2A -82.5(6)
Cr1A N4A C1A C2A 162.4(4)
C27A N4A C1A C6A -130.3(4)
C14A N4A C1A C6A 99.7(5)
Cr1A N4A C1A C6A -15.4(5)
C6A C1A C2A C3A -1.3(8)
N4A C1A C2A C3A -179.0(5)
C1A C2A C3A C4A -1.0(8)
C2A C3A C4A C5A 1.2(9)
C3A C4A C5A C6A 0.9(9)
C7A N1A C6A C5A 1.0(8)
Cr1A N1A C6A C5A -164.1(4)
C7A N1A C6A C1A 179.0(5)
Cr1A N1A C6A C1A 13.9(6)
C4A C5A C6A N1A 175.0(5)
C4A C5A C6A C1A -3.0(8)
C2A C1A C6A N1A -175.0(5)
N4A C1A C6A N1A 2.9(7)
C2A C1A C6A C5A 3.2(7)
N4A C1A C6A C5A -178.9(4)
C6A N1A C7A P1A 176.0(4)
Cr1A N1A C7A P1A -20.4(5)
C8A P1A C7A N1A -91.4(4)
C11A P1A C7A N1A 161.6(4)
Co1A P1A C7A N1A 39.1(4)
C7A P1A C8A C10A -59.5(6)
C11A P1A C8A C10A 46.9(7)
Co1A P1A C8A C10A 172.5(5)
C7A P1A C8A C9A 64.5(5)
C11A P1A C8A C9A 170.9(5)
Co1A P1A C8A C9A -63.5(5)
C7A P1A C11A C13A 22.0(6)
C8A P1A C11A C13A -83.0(6)
Co1A P1A C11A C13A 146.8(5)
C7A P1A C11A C12A 153.2(5)
C8A P1A C11A C12A 48.2(6)
Co1A P1A C11A C12A -82.1(5)
C27A N4A C14A C15A -90.5(6)
C1A N4A C14A C15A 40.5(7)
Cr1A N4A C14A C15A 155.8(4)
C27A N4A C14A C19A 87.2(5)
C1A N4A C14A C19A -141.8(4)
Cr1A N4A C14A C19A -26.4(5)
C19A C14A C15A C16A -3.4(8)
N4A C14A C15A C16A 174.2(5)
C14A C15A C16A C17A -1.1(8)
C15A C16A C17A C18A 3.5(8)
C16A C17A C18A C19A -1.5(8)
C20A N2A C19A C18A -8.2(8)
Cr1A N2A C19A C18A -161.5(4)
C20A N2A C19A C14A 169.7(5)
Cr1A N2A C19A C14A 16.4(6)
C17A C18A C19A N2A 175.1(5)
C17A C18A C19A C14A -2.8(8)
C15A C14A C19A N2A -172.8(5)
N4A C14A C19A N2A 9.3(6)
C15A C14A C19A C18A 5.3(7)
N4A C14A C19A C18A -172.5(4)
C19A N2A C20A P2A -163.7(4)
Cr1A N2A C20A P2A -12.5(6)
C21A P2A C20A N2A -114.0(4)
C24A P2A C20A N2A 142.3(5)
Co1A P2A C20A N2A 18.4(5)
C20A P2A C21A C23A 67.1(5)
C24A P2A C21A C23A 164.9(5)
Co1A P2A C21A C23A -65.9(5)
C20A P2A C21A C22A -169.2(5)
C24A P2A C21A C22A -71.4(5)
Co1A P2A C21A C22A 57.7(5)
C20A P2A C24A C26A -164.0(7)
C21A P2A C24A C26A 95.7(7)
Co1A P2A C24A C26A -36.2(8)
C20A P2A C24A C25A 55.8(6)
C21A P2A C24A C25A -44.6(7)
Co1A P2A C24A C25A -176.4(5)
C14A N4A C27A C28A 46.1(6)
C1A N4A C27A C28A -86.5(6)
Cr1A N4A C27A C28A 159.1(4)
C14A N4A C27A C32A -131.1(5)
C1A N4A C27A C32A 96.2(5)
Cr1A N4A C27A C32A -18.2(5)
C32A C27A C28A C29A -4.6(8)
N4A C27A C28A C29A 178.4(5)
C27A C28A C29A C30A 0.0(8)
C28A C29A C30A C31A 2.3(8)
C29A C30A C31A C32A -0.1(8)
C33A N3A C32A C31A -3.7(7)
Cr1A N3A C32A C31A -164.7(4)
C33A N3A C32A C27A 175.0(4)
Cr1A N3A C32A C27A 14.1(6)
C30A C31A C32A N3A 174.5(5)
C30A C31A C32A C27A -4.2(7)
C28A C27A C32A N3A -172.3(5)
N4A C27A C32A N3A 5.0(6)
C28A C27A C32A C31A 6.5(7)
N4A C27A C32A C31A -176.2(4)
C32A N3A C33A P3A 175.3(4)
Cr1A N3A C33A P3A -24.8(5)
C34A P3A C33A N3A 165.6(3)
C37A P3A C33A N3A -92.4(4)
Co1A P3A C33A N3A 43.5(4)
C33A P3A C34A C36A 23.2(4)
C37A P3A C34A C36A -76.9(4)
Co1A P3A C34A C36A 148.0(3)
C33A P3A C34A C35A 149.8(4)
C37A P3A C34A C35A 49.7(4)
Co1A P3A C34A C35A -85.4(4)
C33A P3A C37A C38A 169.9(4)
C34A P3A C37A C38A -88.9(4)
Co1A P3A C37A C38A 38.9(5)
C33A P3A C37A C39A 45.7(4)
C34A P3A C37A C39A 146.8(4)
Co1A P3A C37A C39A -85.3(4)
C27B N4B C1B C2B 41.5(7)
C14B N4B C1B C2B -90.6(6)
Cr1B N4B C1B C2B 157.0(4)
C27B N4B C1B C6B -137.8(4)
C14B N4B C1B C6B 90.1(5)
Cr1B N4B C1B C6B -22.3(5)
C6B C1B C2B C3B -0.6(8)
N4B C1B C2B C3B -179.9(5)
C1B C2B C3B C4B -0.4(9)
C2B C3B C4B C5B 1.7(8)
C3B C4B C5B C6B -1.9(8)
C7B N1B C6B C5B 3.3(8)
Cr1B N1B C6B C5B -155.9(4)
C7B N1B C6B C1B 177.9(5)
Cr1B N1B C6B C1B 18.7(6)
C4B C5B C6B N1B 175.4(5)
C4B C5B C6B C1B 0.8(7)
C2B C1B C6B N1B -174.5(5)
N4B C1B C6B N1B 4.8(6)
C2B C1B C6B C5B 0.4(7)
N4B C1B C6B C5B 179.8(4)
C6B N1B C7B P1B -178.4(4)
Cr1B N1B C7B P1B -21.4(5)
C8B P1B C7B N1B 173.5(4)
C11B P1B C7B N1B -81.4(4)
Co1B P1B C7B N1B 43.7(4)
C7B P1B C8B C9B -79.5(5)
C11B P1B C8B C9B 175.7(5)
Co1B P1B C8B C9B 48.8(5)
C7B P1B C8B C10B 46.8(5)
C11B P1B C8B C10B -58.0(5)
Co1B P1B C8B C10B 175.1(4)
C7B P1B C11B C13B -9.5(8)
C8B P1B C11B C13B 95.4(8)
Co1B P1B C11B C13B -135.3(7)
C7B P1B C11B C12B -150.3(6)
C8B P1B C11B C12B -45.4(6)
Co1B P1B C11B C12B 83.9(6)
C27B N4B C14B C15B -88.5(6)
C1B N4B C14B C15B 45.1(6)
Cr1B N4B C14B C15B 157.6(4)
C27B N4B C14B C19B 90.1(5)
C1B N4B C14B C19B -136.3(4)
Cr1B N4B C14B C19B -23.8(4)
C19B C14B C15B C16B -2.1(8)
N4B C14B C15B C16B 176.4(4)
C14B C15B C16B C17B 1.7(7)
C15B C16B C17B C18B -0.2(8)
C16B C17B C18B C19B -0.8(9)
C20B N2B C19B C18B -2.7(8)
Cr1B N2B C19B C18B -156.4(4)
C20B N2B C19B C14B 175.6(5)
Cr1B N2B C19B C14B 21.9(6)
C17B C18B C19B N2B 178.8(5)
C17B C18B C19B C14B 0.5(8)
C15B C14B C19B N2B -177.5(5)
N4B C14B C19B N2B 3.9(6)
C15B C14B C19B C18B 1.0(7)
N4B C14B C19B C18B -177.7(4)
C19B N2B C20B P2B -171.8(4)
Cr1B N2B C20B P2B -20.3(5)
C24B P2B C20B N2B -103.0(5)
C21B P2B C20B N2B 160.3(5)
C24C P2B C20B N2B -83.2(8)
Co1B P2B C20B N2B 36.6(4)
C20B P2B C21B C23B -171.7(12)
C24B P2B C21B C23B 84.5(12)
C24C P2B C21B C23B 93.4(13)
Co1B P2B C21B C23B -47.9(12)
C20B P2B C21B C22B 49.4(8)
C24B P2B C21B C22B -54.4(8)
C24C P2B C21B C22B -45.5(11)
Co1B P2B C21B C22B 173.2(6)
C20B P2B C21B C23C 146.1(13)
C24B P2B C21B C23C 42.2(13)
C24C P2B C21B C23C 51.2(14)
Co1B P2B C21B C23C -90.2(13)
C20B P2B C24B C26B 172.0(9)
C21B P2B C24B C26B -90.0(10)
C24C P2B C24B C26B 111(2)
Co1B P2B C24B C26B 36.7(11)
C20B P2B C24B C25B 49.0(8)
C21B P2B C24B C25B 147.0(8)
C24C P2B C24B C25B -11.9(17)
Co1B P2B C24B C25B -86.3(8)
C1B N4B C27B C28B -81.9(6)
C14B N4B C27B C28B 50.4(6)
Cr1B N4B C27B C28B 163.4(4)
C1B N4B C27B C32B 98.3(5)
C14B N4B C27B C32B -129.4(5)
Cr1B N4B C27B C32B -16.3(5)
C32B C27B C28B C29B -3.8(7)
N4B C27B C28B C29B 176.5(4)
C27B C28B C29B C30B -1.3(7)
C28B C29B C30B C31B 3.7(8)
C29B C30B C31B C32B -0.9(8)
C33B N3B C32B C31B 7.0(8)
Cr1B N3B C32B C31B -170.8(4)
C33B N3B C32B C27B -174.2(5)
Cr1B N3B C32B C27B 8.0(6)
C30B C31B C32B N3B 174.7(5)
C30B C31B C32B C27B -4.0(7)
C28B C27B C32B N3B -172.6(5)
N4B C27B C32B N3B 7.2(7)
C28B C27B C32B C31B 6.3(7)
N4B C27B C32B C31B -173.9(4)
C32B N3B C33B P3B 164.3(4)
Cr1B N3B C33B P3B -18.0(5)
C34B P3B C33B N3B 168.3(4)
C37B P3B C33B N3B -90.2(4)
Co1B P3B C33B N3B 46.1(4)
C33B P3B C34B C35B 27.2(5)
C37B P3B C34B C35B -72.4(5)
Co1B P3B C34B C35B 149.4(4)
C33B P3B C34B C36B 155.6(4)
C37B P3B C34B C36B 56.1(5)
Co1B P3B C34B C36B -82.1(4)
C33B P3B C37B C38B 45.1(4)
C34B P3B C37B C38B 147.6(4)
Co1B P3B C37B C38B -82.4(4)
C33B P3B C37B C39B 170.1(5)
C34B P3B C37B C39B -87.4(5)
Co1B P3B C37B C39B 42.6(5)
C46A N7A C40A C41A 167.0(5)
C52A N7A C40A C41A -71.4(6)
K1A N7A C40A C41A 49.8(5)
C42A O1A C41A C40A 175.4(5)
K1A O1A C41A C40A 38.0(5)
N7A C40A C41A O1A -60.0(6)
C41A O1A C42A C43A 167.9(5)
K1A O1A C42A C43A -50.6(6)
C44A O2A C43A C42A 169.4(5)
K1A O2A C43A C42A -44.6(6)
O1A C42A C43A O2A 65.0(7)
C43A O2A C44A C45A -178.4(5)
K1A O2A C44A C45A 39.0(6)
C51A N8A C45A C44A -72.8(6)
C57A N8A C45A C44A 164.7(5)
K1A N8A C45A C44A 49.0(5)
O2A C44A C45A N8A -58.7(6)
C52A N7A C46A C47A 170.6(5)
C40A N7A C46A C47A -67.9(6)
K1A N7A C46A C47A 49.8(5)
C48A O3A C47A C46A -176.5(4)
K1A O3A C47A C46A 36.0(5)
N7A C46A C47A O3A -58.8(6)
C47A O3A C48A C49A 167.7(4)
K1A O3A C48A C49A -43.0(5)
C50A O4A C49A C48A 172.5(5)
K1A O4A C49A C48A -50.6(5)
O3A C48A C49A O4A 62.4(6)
C49A O4A C50A C51A 175.0(5)
K1A O4A C50A C51A 41.6(6)
C57A N8A C51A C50A -69.8(7)
C45A N8A C51A C50A 168.1(5)
K1A N8A C51A C50A 46.5(6)
O4A C50A C51A N8A -60.1(7)
C46A N7A C52A C53A -70.9(6)
C40A N7A C52A C53A 166.6(5)
K1A N7A C52A C53A 47.3(5)
C54A O5A C53A C52A 175.5(4)
K1A O5A C53A C52A 43.4(5)
N7A C52A C53A O5A -61.7(6)
C53A O5A C54A C55A 175.3(4)
K1A O5A C54A C55A -49.3(5)
C56A O6A C55A C54A 168.7(4)
K1A O6A C55A C54A -44.0(5)
O5A C54A C55A O6A 62.1(6)
C55A O6A C56A C57A -178.0(5)
K1A O6A C56A C57A 35.2(5)
C51A N8A C57A C56A 169.4(5)
C45A N8A C57A C56A -68.0(6)
K1A N8A C57A C56A 50.3(5)
O6A C56A C57A N8A -60.0(6)
C52B N7B C40B C41B -78.5(8)
C46B N7B C40B C41B 160.6(6)
K1B N7B C40B C41B 40.2(7)
C42B O1B C41B C40B -173.9(6)
K1B O1B C41B C40B 54.4(7)
N7B C40B C41B O1B -65.2(9)
C41B O1B C42B C43B 179.9(5)
K1B O1B C42B C43B -48.0(6)
C44B O2B C43B C42B 171.9(6)
K1B O2B C43B C42B -47.3(6)
O1B C42B C43B O2B 63.8(7)
C43B O2B C44B C45B -173.8(6)
K1B O2B C44B C45B 47.2(7)
C57B N8B C45B C44B 165.9(6)
C51B N8B C45B C44B -73.5(7)
K1B N8B C45B C44B 45.6(6)
O2B C44B C45B N8B -63.4(8)
C40B N7B C46B C47B -72.9(8)
C52B N7B C46B C47B 166.5(7)
K1B N7B C46B C47B 47.4(8)
C48B O3B C47B C46B 177.7(6)
K1B O3B C47B C46B 45.5(8)
N7B C46B C47B O3B -63.7(9)
C47B O3B C48B C49B 171.7(6)
K1B O3B C48B C49B -52.9(7)
C50B O4B C49B C48B -176.2(6)
K1B O4B C49B C48B -40.9(8)
O3B C48B C49B O4B 63.5(8)
C49B O4B C50B C51B -167.3(6)
K1B O4B C50B C51B 56.1(6)
C57B N8B C51B C50B -82.0(8)
C45B N8B C51B C50B 157.2(6)
K1B N8B C51B C50B 38.5(7)
O4B C50B C51B N8B -65.1(8)
C40B N7B C52B C53B 163.0(6)
C46B N7B C52B C53B -76.6(8)
K1B N7B C52B C53B 43.5(7)
C54B O5B C53B C52B -175.3(6)
K1B O5B C53B C52B 53.5(6)
N7B C52B C53B O5B -68.6(8)
C53B O5B C54B C55B 179.4(5)
K1B O5B C54B C55B -50.6(6)
C56B O6B C55B C54B 172.6(6)
K1B O6B C55B C54B -46.7(6)
O5B C54B C55B O6B 64.0(7)
C55B O6B C56B C57B -174.0(6)
K1B O6B C56B C57B 46.1(8)
C51B N8B C57B C56B 165.5(6)
C45B N8B C57B C56B -74.1(8)
K1B N8B C57B C56B 45.3(8)
O6B C56B C57B N8B -62.8(9)

loop_
_platon_squeeze_void_nr
_platon_squeeze_void_average_x
_platon_squeeze_void_average_y
_platon_squeeze_void_average_z
_platon_squeeze_void_volume
_platon_squeeze_void_count_electrons
_platon_squeeze_void_content
1 0.015 0.302 0.883 399 89 ' '
2 -0.048 0.802 0.117 399 89 ' '
3 0.315 0.393 0.380 13 0 ' '
4 0.411 0.699 0.680 12 0 ' '
5 0.588 0.199 0.320 12 0 ' '
6 0.685 0.893 0.620 13 0 ' '
